data_4072900
loop_
_publ_author_name
'Nishioka, Takanori'
'Shibata, Teppei'
'Kinoshita, Isamu'

_publ_section_title
;
 Sugar-Incorporated N-Heterocyclic Carbene Complexes
;
_journal_issue 5
_journal_name_full Organometallics
_journal_page_first 1126
_journal_paper_doi 10.1021/om061128d
_journal_volume 26
_journal_year 2007
_chemical_absolute_configuration 'CHOOSE rm ad rmad syn or unk'
_chemical_formula_moiety 'C28 H39 Cl2 Ir N2 O9 '
_chemical_formula_sum 'C28 H39 Cl2 Ir N2 O9'
_chemical_formula_weight 810.75
_space_group_IT_number 4
_symmetry_cell_setting monoclinic
_symmetry_Int_Tables_number 4
_symmetry_space_group_name_Hall 'P 2yb'
_symmetry_space_group_name_H-M 'P 1 21 1'
_cell_angle_alpha 90.0000
_cell_angle_beta 98.762(4)
_cell_angle_gamma 90.0000
_cell_formula_units_Z 4
_cell_length_a 13.962(3)
_cell_length_b 14.058(2)
_cell_length_c 17.559(3)
_cell_measurement_reflns_used 10433
_cell_measurement_temperature 193.1
_cell_measurement_theta_max 27.5
_cell_measurement_theta_min 4.0
_cell_volume 3406.2(11)
_computing_cell_refinement CrystalClear
_computing_data_collection CrystalClear
_computing_data_reduction CrystalStructure
_computing_publication_material 'CrystalStructure 3.7.0'
_computing_structure_refinement SHELXL
_computing_structure_solution SHELXS97
_diffrn_detector_area_resol_mean 7.31
_diffrn_measured_fraction_theta_full 0.987
_diffrn_measured_fraction_theta_max 0.987
_diffrn_measurement_device_type 'Rigaku Mercury'
_diffrn_measurement_method \w
_diffrn_radiation_type 'Mo K\a'
_diffrn_radiation_wavelength 0.71070
_diffrn_reflns_av_R_equivalents 0.068
_diffrn_reflns_limit_h_max 16
_diffrn_reflns_limit_h_min -18
_diffrn_reflns_limit_k_max 14
_diffrn_reflns_limit_k_min -18
_diffrn_reflns_limit_l_max 22
_diffrn_reflns_limit_l_min -22
_diffrn_reflns_number 33792
_diffrn_reflns_theta_full 27.48
_diffrn_reflns_theta_max 27.48
_exptl_absorpt_coefficient_mu 4.136
_exptl_absorpt_correction_T_max 1.000
_exptl_absorpt_correction_T_min 0.705
_exptl_absorpt_correction_type numerical
_exptl_absorpt_process_details
;
    Higashi, T. (1999). Program for Absorption Correction.
    Rigaku Corporation, Tokyo, Japan.
;
_exptl_crystal_colour orange
_exptl_crystal_density_diffrn 1.581
_exptl_crystal_density_method 'not measured'
_exptl_crystal_description prism
_exptl_crystal_F_000 1616.00
_exptl_crystal_size_max 0.15
_exptl_crystal_size_mid 0.10
_exptl_crystal_size_min 0.05
_refine_diff_density_max 1.49
_refine_diff_density_min -1.26
_refine_ls_abs_structure_details 'Flack, H. D. (1983), Acta Cryst. A39, 876-881.  5513 Friedel Pairs'
_refine_ls_abs_structure_Flack 0.016(7)
_refine_ls_extinction_method none
_refine_ls_goodness_of_fit_ref 1.021
_refine_ls_hydrogen_treatment refall
_refine_ls_number_parameters 758
_refine_ls_number_reflns 13536
_refine_ls_R_factor_gt 0.0557
_refine_ls_shift/su_max 0.0010
_refine_ls_structure_factor_coef Fsqd
_refine_ls_weighting_details 'w = 1/[\s^2^(Fo^2^)+(0.0310P)^2^+0.0000P] where P=(Fo^2^+2Fc^2^)/3'
_refine_ls_weighting_scheme calc
_refine_ls_wR_factor_ref 0.0934
_reflns_number_gt 10256
_reflns_number_total 13536
_reflns_threshold_expression F^2^>2.0\s(F^2^)
_cod_data_source_file om061128dsi20061214_024038.cif
_cod_data_source_block '__IrCpmGluMeNHC'
_cod_original_cell_volume 3406.3(10)
_cod_original_formula_sum 'C28 H39 Cl2 Ir N2 O9 '
_cod_database_code 4072900

loop_
_symmetry_equiv_pos_site_id
_symmetry_equiv_pos_as_xyz
1 +X,+Y,+Z
2 -X,1/2+Y,-Z

loop_
_atom_site_label
_atom_site_type_symbol
_atom_site_fract_x
_atom_site_fract_y
_atom_site_fract_z
_atom_site_U_iso_or_equiv
_atom_site_adp_type
_atom_site_occupancy
_atom_site_symmetry_multiplicity
_atom_site_calc_flag
_atom_site_refinement_flags
Ir(1) Ir 0.96248(2) 0.75063(2) 0.13663(2) 0.02465(7) Uani 1.00 1 d .
Ir(2) Ir -0.14960(3) 0.75932(2) 0.69000(2) 0.03603(10) Uani 1.00 1 d .
Cl(1) Cl 1.11180(16) 0.73573(16) 0.22669(12) 0.0381(6) Uani 1.00 1 d .
Cl(2) Cl 0.88693(17) 0.78620(12) 0.24925(12) 0.0328(5) Uani 1.00 1 d .
Cl(3) Cl -0.2088(2) 0.82861(14) 0.80182(14) 0.0441(6) Uani 1.00 1 d .
Cl(4) Cl -0.03281(19) 0.67775(14) 0.78370(14) 0.0403(6) Uani 1.00 1 d .
O(1) O 0.7606(4) 0.5911(3) 0.2464(3) 0.0299(14) Uani 1.00 1 d .
O(2) O 0.6722(4) 0.5814(4) 0.0412(3) 0.0383(15) Uani 1.00 1 d .
O(3) O 0.6572(11) 0.4254(7) 0.0211(6) 0.130(5) Uani 1.00 1 d .
O(4) O 0.5018(4) 0.5732(4) 0.1106(3) 0.0439(17) Uani 1.00 1 d .
O(5) O 0.4170(7) 0.7067(6) 0.0865(7) 0.120(4) Uani 1.00 1 d .
O(6) O 0.5230(5) 0.6980(4) 0.2504(4) 0.056(2) Uani 1.00 1 d .
O(7) O 0.4209(7) 0.5904(7) 0.2856(6) 0.110(4) Uani 1.00 1 d .
O(8) O 0.6716(6) 0.5545(6) 0.3814(4) 0.069(2) Uani 1.00 1 d .
O(9) O 0.6145(9) 0.6184(13) 0.4794(7) 0.166(7) Uani 1.00 1 d .
O(10) O 0.1634(4) 0.7855(3) 0.7471(3) 0.0283(15) Uani 1.00 1 d .
O(11) O 0.1002(5) 0.7820(3) 0.5391(3) 0.0434(18) Uani 1.00 1 d .
O(12) O 0.1865(6) 0.9006(5) 0.4972(4) 0.069(2) Uani 1.00 1 d .
O(13) O 0.2860(5) 0.6938(4) 0.5681(4) 0.0515(19) Uani 1.00 1 d .
O(14) O 0.2489(8) 0.5507(6) 0.5189(5) 0.090(3) Uani 1.00 1 d .
O(15) O 0.2823(5) 0.5668(4) 0.7088(4) 0.056(2) Uani 1.00 1 d .
O(16) O 0.4344(10) 0.5771(8) 0.7074(17) 0.313(16) Uani 1.00 1 d .
O(17) O 0.3408(4) 0.7572(6) 0.8467(3) 0.0553(16) Uani 1.00 1 d .
O(18) O 0.4359(8) 0.6500(11) 0.9068(10) 0.175(7) Uani 1.00 1 d .
N(1) N 0.9967(5) 0.5358(4) 0.1320(4) 0.0288(17) Uani 1.00 1 d .
N(2) N 0.8512(5) 0.5620(4) 0.1507(3) 0.0199(16) Uani 1.00 1 d .
N(3) N -0.0799(5) 0.9649(4) 0.6800(4) 0.034(2) Uani 1.00 1 d .
N(4) N 0.0377(6) 0.8696(4) 0.6743(4) 0.0311(19) Uani 1.00 1 d .
C(1) C 0.9357(6) 0.6074(5) 0.1429(5) 0.027(2) Uani 1.00 1 d .
C(2) C 0.9521(7) 0.4491(5) 0.1361(5) 0.034(2) Uani 1.00 1 d .
C(3) C 0.8645(7) 0.4633(5) 0.1480(5) 0.030(2) Uani 1.00 1 d .
C(4) C 1.0943(8) 0.5429(7) 0.1126(7) 0.041(3) Uani 1.00 1 d .
C(5) C 0.7648(6) 0.6057(5) 0.1677(5) 0.027(2) Uani 1.00 1 d .
C(6) C 0.6710(6) 0.5677(5) 0.1222(5) 0.028(2) Uani 1.00 1 d .
C(7) C 0.5856(6) 0.6213(5) 0.1450(5) 0.035(2) Uani 1.00 1 d .
C(8) C 0.5901(7) 0.6233(6) 0.2319(5) 0.038(2) Uani 1.00 1 d .
C(9) C 0.6901(6) 0.6526(6) 0.2723(5) 0.033(2) Uani 1.00 1 d .
C(10) C 0.7002(9) 0.6471(8) 0.3595(6) 0.063(3) Uani 1.00 1 d .
C(11) C 0.6559(9) 0.5030(10) -0.0048(7) 0.061(3) Uani 1.00 1 d .
C(12) C 0.6490(10) 0.5302(10) -0.0870(7) 0.085(4) Uani 1.00 1 d .
C(13) C 0.4220(9) 0.6231(10) 0.0826(8) 0.074(3) Uani 1.00 1 d .
C(14) C 0.3388(10) 0.5614(11) 0.0522(11) 0.113(6) Uani 1.00 1 d .
C(15) C 0.4396(8) 0.6701(11) 0.2745(7) 0.069(3) Uani 1.00 1 d .
C(16) C 0.3772(9) 0.7560(14) 0.2798(7) 0.105(4) Uani 1.00 1 d .
C(17) C 0.6243(11) 0.5514(17) 0.4439(10) 0.108(6) Uani 1.00 1 d .
C(18) C 0.5910(12) 0.4532(16) 0.4563(9) 0.141(8) Uani 1.00 1 d .
C(19) C 0.9255(6) 0.7542(8) 0.0133(4) 0.0357(19) Uani 1.00 1 d .
C(20) C 1.0218(8) 0.7866(5) 0.0364(5) 0.043(2) Uani 1.00 1 d .
C(21) C 1.0203(7) 0.8749(5) 0.0789(5) 0.035(2) Uani 1.00 1 d .
C(22) C 0.9223(7) 0.8931(5) 0.0856(5) 0.036(2) Uani 1.00 1 d .
C(23) C 0.8622(7) 0.8163(5) 0.0466(5) 0.032(2) Uani 1.00 1 d .
C(24) C 0.8939(10) 0.6695(6) -0.0344(5) 0.060(3) Uani 1.00 1 d .
C(25) C 1.1156(7) 0.7514(9) 0.0088(6) 0.068(3) Uani 1.00 1 d .
C(26) C 1.1048(8) 0.9335(7) 0.1079(8) 0.053(3) Uani 1.00 1 d .
C(27) C 0.8838(8) 0.9760(6) 0.1251(6) 0.047(3) Uani 1.00 1 d .
C(28) C 0.7547(8) 0.8176(6) 0.0313(6) 0.057(3) Uani 1.00 1 d .
C(29) C -0.0567(7) 0.8699(5) 0.6825(5) 0.030(2) Uani 1.00 1 d .
C(30) C -0.0017(8) 1.0193(6) 0.6705(5) 0.045(2) Uani 1.00 1 d .
C(31) C 0.0733(8) 0.9609(5) 0.6683(5) 0.041(2) Uani 1.00 1 d .
C(32) C -0.1772(9) 1.0049(6) 0.6805(7) 0.052(3) Uani 1.00 1 d .
C(33) C 0.0987(7) 0.7843(5) 0.6751(5) 0.032(2) Uani 1.00 1 d .
C(34) C 0.1596(7) 0.7804(5) 0.6115(5) 0.036(2) Uani 1.00 1 d .
C(35) C 0.2161(7) 0.6881(5) 0.6194(5) 0.036(2) Uani 1.00 1 d .
C(36) C 0.2670(7) 0.6670(5) 0.7011(6) 0.040(2) Uani 1.00 1 d .
C(37) C 0.2053(7) 0.6930(5) 0.7623(5) 0.036(2) Uani 1.00 1 d .
C(38) C 0.2604(8) 0.6922(7) 0.8418(6) 0.051(2) Uani 1.00 1 d .
C(39) C 0.1220(9) 0.8439(7) 0.4848(6) 0.056(3) Uani 1.00 1 d .
C(40) C 0.0585(11) 0.8272(9) 0.4083(5) 0.086(5) Uani 1.00 1 d .
C(41) C 0.2956(10) 0.6203(8) 0.5202(7) 0.069(3) Uani 1.00 1 d .
C(42) C 0.3768(11) 0.6381(11) 0.4772(9) 0.106(5) Uani 1.00 1 d .
C(43) C 0.3667(12) 0.5282(9) 0.7110(12) 0.118(7) Uani 1.00 1 d .
C(44) C 0.3707(14) 0.4273(9) 0.7201(13) 0.159(9) Uani 1.00 1 d .
C(45) C 0.4259(11) 0.7291(11) 0.8809(9) 0.095(5) Uani 1.00 1 d .
C(46) C 0.5007(13) 0.8006(12) 0.8843(11) 0.129(7) Uani 1.00 1 d .
C(47) C -0.1949(7) 0.7546(10) 0.5675(5) 0.052(2) Uani 1.00 1 d .
C(48) C -0.2772(8) 0.7701(8) 0.6069(7) 0.061(3) Uani 1.00 1 d .
C(49) C -0.2888(10) 0.6860(8) 0.6516(8) 0.070(3) Uani 1.00 1 d .
C(50) C -0.2125(9) 0.6225(6) 0.6440(6) 0.054(3) Uani 1.00 1 d .
C(51) C -0.1536(8) 0.6644(6) 0.5950(6) 0.046(2) Uani 1.00 1 d .
C(52) C -0.1588(10) 0.8168(6) 0.5091(6) 0.075(4) Uani 1.00 1 d .
C(53) C -0.3492(11) 0.8494(9) 0.5871(9) 0.108(6) Uani 1.00 1 d .
C(54) C -0.3683(10) 0.6717(10) 0.6992(10) 0.100(5) Uani 1.00 1 d .
C(55) C -0.1991(11) 0.5252(7) 0.6807(7) 0.076(5) Uani 1.00 1 d .
C(56) C -0.0735(9) 0.6137(6) 0.5635(6) 0.056(3) Uani 1.00 1 d .
H(1) H 0.9810 0.3887 0.1309 0.040 Uiso 1.00 1 c R
H(2) H 0.8177 0.4159 0.1540 0.036 Uiso 1.00 1 c R
H(3) H 1.0910 0.5439 0.0565 0.049 Uiso 1.00 1 c R
H(4) H 1.1327 0.4880 0.1339 0.049 Uiso 1.00 1 c R
H(5) H 1.1249 0.6015 0.1346 0.049 Uiso 1.00 1 c R
H(6) H 0.7686 0.6756 0.1581 0.032 Uiso 1.00 1 c R
H(7) H 0.6646 0.4984 0.1332 0.034 Uiso 1.00 1 c R
H(8) H 0.5850 0.6879 0.1248 0.042 Uiso 1.00 1 c R
H(9) H 0.5715 0.5600 0.2512 0.045 Uiso 1.00 1 c R
H(10) H 0.7031 0.7194 0.2572 0.039 Uiso 1.00 1 c R
H(11) H 0.7682 0.6594 0.3825 0.075 Uiso 1.00 1 c R
H(12) H 0.6587 0.6960 0.3786 0.075 Uiso 1.00 1 c R
H(13) H 0.5813 0.5437 -0.1080 0.103 Uiso 1.00 1 c R
H(14) H 0.6727 0.4778 -0.1159 0.103 Uiso 1.00 1 c R
H(15) H 0.6885 0.5870 -0.0914 0.103 Uiso 1.00 1 c R
H(16) H 0.3407 0.5474 -0.0022 0.135 Uiso 1.00 1 c R
H(17) H 0.2781 0.5942 0.0572 0.135 Uiso 1.00 1 c R
H(18) H 0.3426 0.5019 0.0816 0.135 Uiso 1.00 1 c R
H(19) H 0.3903 0.7823 0.3321 0.126 Uiso 1.00 1 c R
H(20) H 0.3088 0.7377 0.2681 0.126 Uiso 1.00 1 c R
H(21) H 0.3916 0.8040 0.2428 0.126 Uiso 1.00 1 c R
H(22) H 0.5261 0.4439 0.4271 0.170 Uiso 1.00 1 c R
H(23) H 0.5889 0.4434 0.5113 0.170 Uiso 1.00 1 c R
H(24) H 0.6359 0.4075 0.4388 0.170 Uiso 1.00 1 c R
H(25) H 0.9507 0.6380 -0.0496 0.072 Uiso 1.00 1 c R
H(26) H 0.8500 0.6894 -0.0806 0.072 Uiso 1.00 1 c R
H(27) H 0.8602 0.6252 -0.0046 0.072 Uiso 1.00 1 c R
H(28) H 1.1696 0.7930 0.0297 0.081 Uiso 1.00 1 c R
H(29) H 1.1072 0.7528 -0.0476 0.081 Uiso 1.00 1 c R
H(30) H 1.1295 0.6862 0.0269 0.081 Uiso 1.00 1 c R
H(31) H 1.0846 0.9869 0.1376 0.063 Uiso 1.00 1 c R
H(32) H 1.1339 0.9579 0.0644 0.063 Uiso 1.00 1 c R
H(33) H 1.1525 0.8949 0.1411 0.063 Uiso 1.00 1 c R
H(34) H 0.8129 0.9726 0.1184 0.057 Uiso 1.00 1 c R
H(35) H 0.9034 1.0354 0.1026 0.057 Uiso 1.00 1 c R
H(36) H 0.9099 0.9744 0.1802 0.057 Uiso 1.00 1 c R
H(37) H 0.7314 0.7640 -0.0022 0.069 Uiso 1.00 1 c R
H(38) H 0.7324 0.8774 0.0059 0.069 Uiso 1.00 1 c R
H(39) H 0.7291 0.8121 0.0801 0.069 Uiso 1.00 1 c R
H(40) H -0.0008 1.0866 0.6661 0.054 Uiso 1.00 1 c R
H(41) H 0.1379 0.9784 0.6637 0.050 Uiso 1.00 1 c R
H(42) H -0.2106 1.0109 0.6274 0.063 Uiso 1.00 1 c R
H(43) H -0.1715 1.0678 0.7048 0.063 Uiso 1.00 1 c R
H(44) H -0.2143 0.9628 0.7095 0.063 Uiso 1.00 1 c R
H(45) H 0.0569 0.7263 0.6727 0.039 Uiso 1.00 1 c R
H(46) H 0.2053 0.8356 0.6160 0.043 Uiso 1.00 1 c R
H(47) H 0.1706 0.6346 0.6024 0.044 Uiso 1.00 1 c R
H(48) H 0.3305 0.7012 0.7110 0.048 Uiso 1.00 1 c R
H(49) H 0.1514 0.6457 0.7599 0.044 Uiso 1.00 1 c R
H(50) H 0.2173 0.7111 0.8790 0.061 Uiso 1.00 1 c R
H(51) H 0.2846 0.6272 0.8551 0.061 Uiso 1.00 1 c R
H(52) H 0.0900 0.7814 0.3781 0.103 Uiso 1.00 1 c R
H(53) H 0.0487 0.8874 0.3801 0.103 Uiso 1.00 1 c R
H(54) H -0.0043 0.8020 0.4171 0.103 Uiso 1.00 1 c R
H(55) H 0.3526 0.6711 0.4289 0.127 Uiso 1.00 1 c R
H(56) H 0.4060 0.5774 0.4658 0.127 Uiso 1.00 1 c R
H(57) H 0.4256 0.6777 0.5084 0.127 Uiso 1.00 1 c R
H(58) H 0.3861 0.4116 0.7749 0.190 Uiso 1.00 1 c R
H(59) H 0.4209 0.4014 0.6926 0.190 Uiso 1.00 1 c R
H(60) H 0.3078 0.3997 0.6989 0.190 Uiso 1.00 1 c R
H(61) H 0.5322 0.7960 0.8382 0.154 Uiso 1.00 1 c R
H(62) H 0.5488 0.7905 0.9303 0.154 Uiso 1.00 1 c R
H(63) H 0.4718 0.8639 0.8866 0.154 Uiso 1.00 1 c R
H(64) H -0.1994 0.8738 0.5007 0.090 Uiso 1.00 1 c R
H(65) H -0.1615 0.7820 0.4604 0.090 Uiso 1.00 1 c R
H(66) H -0.0916 0.8355 0.5277 0.090 Uiso 1.00 1 c R
H(67) H -0.4020 0.8427 0.6177 0.129 Uiso 1.00 1 c R
H(68) H -0.3756 0.8464 0.5322 0.129 Uiso 1.00 1 c R
H(69) H -0.3168 0.9107 0.5986 0.129 Uiso 1.00 1 c R
H(70) H -0.3579 0.6116 0.7276 0.120 Uiso 1.00 1 c R
H(71) H -0.4310 0.6696 0.6654 0.120 Uiso 1.00 1 c R
H(72) H -0.3680 0.7244 0.7358 0.120 Uiso 1.00 1 c R
H(73) H -0.1433 0.4937 0.6640 0.092 Uiso 1.00 1 c R
H(74) H -0.2575 0.4869 0.6650 0.092 Uiso 1.00 1 c R
H(75) H -0.1880 0.5319 0.7369 0.092 Uiso 1.00 1 c R
H(76) H -0.0492 0.6541 0.5252 0.068 Uiso 1.00 1 c R
H(77) H -0.0983 0.5541 0.5392 0.068 Uiso 1.00 1 c R
H(78) H -0.0207 0.5999 0.6056 0.068 Uiso 1.00 1 c R

loop_
_atom_site_aniso_label
_atom_site_aniso_U_11
_atom_site_aniso_U_22
_atom_site_aniso_U_33
_atom_site_aniso_U_12
_atom_site_aniso_U_13
_atom_site_aniso_U_23
Ir(1) 0.02495(17) 0.02216(14) 0.02745(17) -0.0006(2) 0.00595(12) 0.0003(2)
Ir(2) 0.0372(2) 0.02682(17) 0.0421(2) -0.0004(2) -0.00038(16) -0.0017(2)
Cl(1) 0.0249(12) 0.0426(15) 0.0441(13) -0.0028(9) -0.0033(9) -0.0027(11)
Cl(2) 0.0294(13) 0.0421(11) 0.0293(12) -0.0107(8) 0.0124(10) -0.0132(8)
Cl(3) 0.0440(17) 0.0388(12) 0.0511(16) 0.0067(10) 0.0125(13) -0.0031(11)
Cl(4) 0.0393(16) 0.0394(11) 0.0438(15) 0.0127(10) 0.0119(12) 0.0185(10)
O(1) 0.029(3) 0.040(3) 0.021(3) 0.000(2) 0.008(2) 0.001(2)
O(2) 0.030(4) 0.054(3) 0.026(3) -0.006(2) -0.007(3) -0.006(3)
O(3) 0.228(15) 0.075(6) 0.074(7) -0.023(7) -0.018(8) -0.034(5)
O(4) 0.021(4) 0.060(3) 0.048(4) -0.010(3) -0.002(3) 0.000(3)
O(5) 0.075(7) 0.077(6) 0.185(12) 0.013(5) -0.050(7) -0.004(6)
O(6) 0.031(4) 0.061(3) 0.082(5) 0.009(3) 0.024(4) -0.005(3)
O(7) 0.084(8) 0.112(7) 0.152(10) -0.041(6) 0.079(7) -0.032(7)
O(8) 0.066(6) 0.108(6) 0.036(4) 0.007(4) 0.019(4) 0.020(4)
O(9) 0.107(11) 0.317(19) 0.094(9) -0.094(11) 0.078(8) -0.104(11)
O(10) 0.028(3) 0.036(3) 0.020(3) 0.002(2) 0.002(2) 0.000(2)
O(11) 0.060(4) 0.050(4) 0.022(3) -0.018(3) 0.010(3) -0.007(2)
O(12) 0.083(7) 0.059(4) 0.058(5) -0.039(4) -0.008(4) 0.016(4)
O(13) 0.058(5) 0.052(3) 0.051(4) -0.017(3) 0.028(4) -0.015(3)
O(14) 0.116(9) 0.070(5) 0.096(7) -0.028(5) 0.053(6) -0.048(5)
O(15) 0.047(5) 0.034(3) 0.090(6) 0.009(3) 0.016(4) -0.003(3)
O(16) 0.081(10) 0.085(8) 0.81(5) 0.031(7) 0.193(19) 0.095(16)
O(17) 0.047(4) 0.060(3) 0.055(3) 0.007(5) -0.008(3) -0.004(5)
O(18) 0.050(8) 0.175(12) 0.28(2) 0.032(8) -0.030(10) 0.088(12)
N(1) 0.027(4) 0.032(3) 0.028(4) 0.008(3) 0.007(3) 0.000(3)
N(2) 0.019(4) 0.022(3) 0.017(4) 0.004(2) -0.003(3) 0.005(2)
N(3) 0.036(5) 0.026(3) 0.033(4) 0.005(3) -0.015(3) 0.007(3)
N(4) 0.052(6) 0.021(3) 0.018(4) -0.007(3) -0.003(3) -0.007(2)
C(1) 0.022(5) 0.038(4) 0.021(5) 0.002(3) 0.002(4) 0.011(3)
C(2) 0.046(6) 0.016(4) 0.037(5) 0.012(3) 0.004(4) 0.001(3)
C(3) 0.032(6) 0.030(4) 0.031(5) -0.003(3) 0.014(4) 0.011(3)
C(4) 0.047(8) 0.037(5) 0.047(6) 0.012(4) 0.033(6) 0.021(4)
C(5) 0.025(5) 0.027(4) 0.027(5) -0.002(3) 0.005(4) -0.003(3)
C(6) 0.020(5) 0.032(4) 0.032(5) -0.002(3) 0.005(4) 0.003(3)
C(7) 0.027(6) 0.035(4) 0.043(6) -0.012(3) 0.005(4) 0.006(4)
C(8) 0.029(6) 0.045(5) 0.046(6) -0.000(4) 0.026(5) -0.005(4)
C(9) 0.010(5) 0.050(5) 0.038(5) -0.001(3) 0.006(4) -0.008(4)
C(10) 0.047(8) 0.085(8) 0.057(8) 0.007(6) 0.013(6) -0.030(6)
C(11) 0.051(8) 0.083(8) 0.046(8) -0.001(6) -0.003(6) -0.012(7)
C(12) 0.054(9) 0.139(11) 0.059(9) 0.017(8) -0.008(7) -0.034(8)
C(13) 0.048(9) 0.084(9) 0.082(10) 0.012(6) -0.014(7) -0.001(7)
C(14) 0.026(8) 0.144(14) 0.156(17) 0.005(8) -0.025(10) -0.044(12)
C(15) 0.011(6) 0.119(10) 0.081(9) -0.006(6) 0.021(6) -0.026(8)
C(16) 0.052(8) 0.159(12) 0.109(10) 0.046(12) 0.033(7) -0.026(14)
C(17) 0.035(9) 0.23(2) 0.057(11) -0.036(11) 0.006(8) -0.003(12)
C(18) 0.055(11) 0.29(2) 0.078(12) -0.030(14) 0.015(9) 0.080(14)
C(19) 0.052(5) 0.028(3) 0.028(4) -0.001(6) 0.006(3) 0.013(6)
C(20) 0.061(8) 0.034(5) 0.041(6) 0.007(4) 0.031(5) 0.011(3)
C(21) 0.033(6) 0.033(4) 0.043(6) -0.001(3) 0.018(5) 0.007(4)
C(22) 0.037(6) 0.024(4) 0.045(6) -0.002(3) -0.001(5) 0.005(4)
C(23) 0.030(6) 0.037(4) 0.032(5) 0.002(4) 0.012(4) 0.011(4)
C(24) 0.122(12) 0.037(5) 0.022(5) -0.002(5) 0.010(6) -0.001(4)
C(25) 0.096(8) 0.043(4) 0.079(7) -0.003(8) 0.062(6) 0.005(7)
C(26) 0.036(7) 0.044(6) 0.079(9) 0.001(5) 0.010(6) 0.006(5)
C(27) 0.041(7) 0.030(5) 0.069(8) 0.004(4) 0.001(6) -0.009(5)
C(28) 0.056(8) 0.041(5) 0.066(8) 0.009(4) -0.017(6) 0.004(5)
C(29) 0.041(6) 0.027(4) 0.020(4) 0.001(3) -0.002(4) -0.002(3)
C(30) 0.066(8) 0.026(4) 0.040(6) -0.001(4) -0.003(5) 0.006(4)
C(31) 0.064(8) 0.029(4) 0.027(5) -0.020(4) -0.006(5) 0.004(3)
C(32) 0.069(9) 0.024(4) 0.056(8) 0.002(5) -0.019(6) -0.004(4)
C(33) 0.040(6) 0.023(4) 0.034(5) -0.009(3) 0.008(4) -0.001(3)
C(34) 0.044(6) 0.040(5) 0.027(5) -0.013(4) 0.018(4) 0.002(3)
C(35) 0.045(7) 0.035(4) 0.034(5) -0.011(4) 0.024(5) -0.013(4)
C(36) 0.034(6) 0.020(4) 0.068(7) 0.000(3) 0.012(5) -0.005(4)
C(37) 0.031(6) 0.032(4) 0.045(6) 0.008(4) 0.003(5) 0.003(4)
C(38) 0.046(7) 0.059(6) 0.046(7) 0.019(5) 0.003(5) 0.002(5)
C(39) 0.074(9) 0.058(6) 0.042(7) -0.000(6) 0.022(6) 0.000(5)
C(40) 0.133(14) 0.101(9) 0.017(6) -0.051(9) -0.009(7) -0.002(6)
C(41) 0.073(10) 0.070(8) 0.071(9) -0.008(6) 0.034(7) -0.046(7)
C(42) 0.095(13) 0.139(12) 0.099(12) -0.020(10) 0.066(11) -0.052(10)
C(43) 0.079(12) 0.049(7) 0.24(2) 0.005(7) 0.072(13) -0.013(10)
C(44) 0.15(2) 0.068(9) 0.28(2) 0.065(11) 0.103(19) 0.032(13)
C(45) 0.065(10) 0.103(13) 0.106(11) 0.042(9) -0.019(8) -0.011(9)
C(46) 0.068(12) 0.143(14) 0.163(18) -0.002(10) -0.021(12) -0.063(12)
C(47) 0.058(6) 0.047(5) 0.045(5) -0.008(8) -0.007(4) 0.001(8)
C(48) 0.047(7) 0.051(7) 0.074(8) -0.017(5) -0.030(6) 0.002(6)
C(49) 0.061(10) 0.075(8) 0.074(9) -0.027(7) 0.011(8) -0.033(7)
C(50) 0.056(8) 0.044(6) 0.060(7) -0.016(5) 0.009(6) -0.016(5)
C(51) 0.056(8) 0.039(5) 0.043(6) -0.013(5) 0.004(5) 0.001(4)
C(52) 0.125(12) 0.032(5) 0.054(7) -0.018(6) -0.031(7) 0.014(5)
C(53) 0.068(11) 0.088(9) 0.147(16) 0.027(8) -0.050(10) -0.021(9)
C(54) 0.057(10) 0.103(10) 0.145(15) -0.036(8) 0.029(10) -0.036(9)
C(55) 0.145(15) 0.037(6) 0.055(9) -0.035(7) 0.044(9) -0.017(5)
C(56) 0.080(9) 0.042(5) 0.047(7) -0.021(5) 0.008(6) -0.003(4)

loop_
_atom_type_symbol
_atom_type_description
_atom_type_scat_dispersion_real
_atom_type_scat_dispersion_imag
_atom_type_scat_source
C C 0.003 0.002
;
International Tables for Crystallography
(1992, Vol. C, Tables 4.2.6.8 and 6.1.1.4)
;
H H 0.000 0.000
;
International Tables for Crystallography
(1992, Vol. C, Table 6.1.1.4)
;
Cl Cl 0.148 0.159
;
International Tables for Crystallography
(1992, Vol. C, Tables 4.2.6.8 and 6.1.1.4)
;
Ir Ir -1.444 7.990
;
International Tables for Crystallography
(1992, Vol. C, Tables 4.2.6.8 and 6.1.1.4)
;
N N 0.006 0.003
;
International Tables for Crystallography
(1992, Vol. C, Tables 4.2.6.8 and 6.1.1.4)
;
O O 0.011 0.006
;
International Tables for Crystallography
(1992, Vol. C, Tables 4.2.6.8 and 6.1.1.4)
;

loop_
_geom_angle_atom_site_label_1
_geom_angle_atom_site_label_2
_geom_angle_atom_site_label_3
_geom_angle
Cl(1) Ir(1) Cl(2) 85.63(7)
Cl(1) Ir(1) C(1) 91.5(2)
Cl(1) Ir(1) C(19) 135.2(2)
Cl(1) Ir(1) C(20) 99.0(2)
Cl(1) Ir(1) C(21) 91.7(2)
Cl(1) Ir(1) C(22) 118.6(2)
Cl(1) Ir(1) C(23) 156.0(2)
Cl(2) Ir(1) C(1) 93.0(2)
Cl(2) Ir(1) C(19) 138.4(2)
Cl(2) Ir(1) C(20) 154.2(2)
Cl(2) Ir(1) C(21) 116.1(2)
Cl(2) Ir(1) C(22) 91.6(2)
Cl(2) Ir(1) C(23) 101.2(2)
C(1) Ir(1) C(19) 93.4(3)
C(1) Ir(1) C(20) 112.1(3)
C(1) Ir(1) C(21) 150.8(3)
C(1) Ir(1) C(22) 149.9(3)
C(1) Ir(1) C(23) 110.9(3)
C(19) Ir(1) C(20) 38.8(3)
C(19) Ir(1) C(21) 64.7(3)
C(19) Ir(1) C(22) 64.4(4)
C(19) Ir(1) C(23) 38.8(3)
C(20) Ir(1) C(21) 38.8(3)
C(20) Ir(1) C(22) 63.8(3)
C(20) Ir(1) C(23) 65.2(3)
C(21) Ir(1) C(22) 36.9(3)
C(21) Ir(1) C(23) 64.5(3)
C(22) Ir(1) C(23) 39.1(3)
Cl(3) Ir(2) Cl(4) 85.30(8)
Cl(3) Ir(2) C(29) 92.5(2)
Cl(3) Ir(2) C(47) 137.1(3)
Cl(3) Ir(2) C(48) 99.9(3)
Cl(3) Ir(2) C(49) 92.4(3)
Cl(3) Ir(2) C(50) 118.4(3)
Cl(3) Ir(2) C(51) 155.0(3)
Cl(4) Ir(2) C(29) 92.0(2)
Cl(4) Ir(2) C(47) 136.9(3)
Cl(4) Ir(2) C(48) 154.9(3)
Cl(4) Ir(2) C(49) 117.1(3)
Cl(4) Ir(2) C(50) 91.4(2)
Cl(4) Ir(2) C(51) 99.8(2)
C(29) Ir(2) C(47) 93.0(4)
C(29) Ir(2) C(48) 112.1(4)
C(29) Ir(2) C(49) 150.7(4)
C(29) Ir(2) C(50) 149.1(4)
C(29) Ir(2) C(51) 111.6(4)
C(47) Ir(2) C(48) 39.5(4)
C(47) Ir(2) C(49) 64.5(4)
C(47) Ir(2) C(50) 64.4(4)
C(47) Ir(2) C(51) 39.5(4)
C(48) Ir(2) C(49) 38.7(4)
C(48) Ir(2) C(50) 64.4(4)
C(48) Ir(2) C(51) 65.7(4)
C(49) Ir(2) C(50) 37.2(4)
C(49) Ir(2) C(51) 63.4(4)
C(50) Ir(2) C(51) 37.7(4)
C(5) O(1) C(9) 110.9(6)
C(6) O(2) C(11) 116.9(7)
C(7) O(4) C(13) 119.6(8)
C(8) O(6) C(15) 117.8(8)
C(10) O(8) C(17) 115.8(13)
C(33) O(10) C(37) 109.7(5)
C(34) O(11) C(39) 118.6(7)
C(35) O(13) C(41) 119.5(8)
C(36) O(15) C(43) 122.6(9)
C(38) O(17) C(45) 118.8(10)
C(1) N(1) C(2) 110.6(7)
C(1) N(1) C(4) 127.9(7)
C(2) N(1) C(4) 121.3(7)
C(1) N(2) C(3) 109.8(7)
C(1) N(2) C(5) 126.2(6)
C(3) N(2) C(5) 123.7(7)
C(29) N(3) C(30) 111.1(8)
C(29) N(3) C(32) 125.8(8)
C(30) N(3) C(32) 122.9(7)
C(29) N(4) C(31) 111.9(7)
C(29) N(4) C(33) 125.2(6)
C(31) N(4) C(33) 122.8(8)
Ir(1) C(1) N(1) 126.8(6)
Ir(1) C(1) N(2) 129.1(6)
N(1) C(1) N(2) 103.8(6)
N(1) C(2) C(3) 108.6(7)
N(2) C(3) C(2) 107.1(7)
O(1) C(5) N(2) 107.8(6)
O(1) C(5) C(6) 107.6(7)
N(2) C(5) C(6) 115.3(6)
O(2) C(6) C(5) 109.5(7)
O(2) C(6) C(7) 108.8(6)
C(5) C(6) C(7) 109.6(6)
O(4) C(7) C(6) 106.5(6)
O(4) C(7) C(8) 110.2(7)
C(6) C(7) C(8) 111.1(7)
O(6) C(8) C(7) 107.7(7)
O(6) C(8) C(9) 105.8(7)
C(7) C(8) C(9) 111.6(8)
O(1) C(9) C(8) 108.3(7)
O(1) C(9) C(10) 109.1(7)
C(8) C(9) C(10) 113.1(8)
O(8) C(10) C(9) 109.4(8)
O(2) C(11) O(3) 121.7(11)
O(2) C(11) C(12) 110.4(11)
O(3) C(11) C(12) 127.4(13)
O(4) C(13) O(5) 123.5(12)
O(4) C(13) C(14) 112.7(11)
O(5) C(13) C(14) 123.6(13)
O(6) C(15) O(7) 123.5(12)
O(6) C(15) C(16) 108.7(12)
O(7) C(15) C(16) 127.7(12)
O(8) C(17) O(9) 121(2)
O(8) C(17) C(18) 110.5(17)
O(9) C(17) C(18) 128.0(18)
Ir(1) C(19) C(20) 69.4(5)
Ir(1) C(19) C(23) 70.8(4)
Ir(1) C(19) C(24) 123.8(7)
C(20) C(19) C(23) 107.7(8)
C(20) C(19) C(24) 127.3(9)
C(23) C(19) C(24) 124.9(8)
Ir(1) C(20) C(19) 71.8(5)
Ir(1) C(20) C(21) 74.8(6)
Ir(1) C(20) C(25) 129.9(6)
C(19) C(20) C(21) 109.5(9)
C(19) C(20) C(25) 128.3(8)
C(21) C(20) C(25) 120.9(9)
Ir(1) C(21) C(20) 66.3(5)
Ir(1) C(21) C(22) 71.5(5)
Ir(1) C(21) C(26) 127.6(7)
C(20) C(21) C(22) 106.7(8)
C(20) C(21) C(26) 125.9(9)
C(22) C(21) C(26) 127.4(8)
Ir(1) C(22) C(21) 71.6(4)
Ir(1) C(22) C(23) 67.6(4)
Ir(1) C(22) C(27) 126.8(7)
C(21) C(22) C(23) 108.6(7)
C(21) C(22) C(27) 126.8(8)
C(23) C(22) C(27) 124.6(9)
Ir(1) C(23) C(19) 70.4(4)
Ir(1) C(23) C(22) 73.3(4)
Ir(1) C(23) C(28) 131.6(7)
C(19) C(23) C(22) 107.1(8)
C(19) C(23) C(28) 127.2(8)
C(22) C(23) C(28) 124.4(8)
Ir(2) C(29) N(3) 126.4(7)
Ir(2) C(29) N(4) 130.2(5)
N(3) C(29) N(4) 103.3(7)
N(3) C(30) C(31) 107.7(7)
N(4) C(31) C(30) 106.0(9)
O(10) C(33) N(4) 106.5(6)
O(10) C(33) C(34) 107.6(7)
N(4) C(33) C(34) 114.5(6)
O(11) C(34) C(33) 110.4(8)
O(11) C(34) C(35) 108.8(6)
C(33) C(34) C(35) 108.0(7)
O(13) C(35) C(34) 106.9(7)
O(13) C(35) C(36) 109.8(8)
C(34) C(35) C(36) 114.4(7)
O(15) C(36) C(35) 108.8(7)
O(15) C(36) C(37) 105.2(7)
C(35) C(36) C(37) 112.6(8)
O(10) C(37) C(36) 110.2(7)
O(10) C(37) C(38) 108.6(7)
C(36) C(37) C(38) 113.1(8)
O(17) C(38) C(37) 109.8(8)
O(11) C(39) O(12) 122.8(10)
O(11) C(39) C(40) 111.1(9)
O(12) C(39) C(40) 126.0(11)
O(13) C(41) O(14) 122.7(13)
O(13) C(41) C(42) 110.2(11)
O(14) C(41) C(42) 126.8(13)
O(15) C(43) O(16) 119.3(12)
O(15) C(43) C(44) 116.1(14)
O(16) C(43) C(44) 124.5(16)
O(17) C(45) O(18) 119.9(14)
O(17) C(45) C(46) 114.2(14)
O(18) C(45) C(46) 125.9(15)
Ir(2) C(47) C(48) 69.5(5)
Ir(2) C(47) C(51) 69.6(5)
Ir(2) C(47) C(52) 126.2(8)
C(48) C(47) C(51) 106.1(10)
C(48) C(47) C(52) 128.1(11)
C(51) C(47) C(52) 125.8(10)
Ir(2) C(48) C(47) 70.9(5)
Ir(2) C(48) C(49) 73.8(7)
Ir(2) C(48) C(53) 132.1(8)
C(47) C(48) C(49) 107.5(10)
C(47) C(48) C(53) 123.5(11)
C(49) C(48) C(53) 127.3(12)
Ir(2) C(49) C(48) 67.5(6)
Ir(2) C(49) C(50) 71.5(7)
Ir(2) C(49) C(54) 125.6(9)
C(48) C(49) C(50) 108.5(12)
C(48) C(49) C(54) 124.6(11)
C(50) C(49) C(54) 126.9(11)
Ir(2) C(50) C(49) 71.3(6)
Ir(2) C(50) C(51) 67.8(5)
Ir(2) C(50) C(55) 127.9(8)
C(49) C(50) C(51) 108.2(9)
C(49) C(50) C(55) 125.3(12)
C(51) C(50) C(55) 126.5(11)
Ir(2) C(51) C(47) 71.0(5)
Ir(2) C(51) C(50) 74.5(6)
Ir(2) C(51) C(56) 130.8(7)
C(47) C(51) C(50) 109.4(9)
C(47) C(51) C(56) 125.1(9)
C(50) C(51) C(56) 124.3(8)
N(1) C(2) H(1) 125.7
C(3) C(2) H(1) 125.7
N(2) C(3) H(2) 126.5
C(2) C(3) H(2) 126.4
N(1) C(4) H(3) 109.5
N(1) C(4) H(4) 109.5
N(1) C(4) H(5) 109.5
H(3) C(4) H(4) 109.5
H(3) C(4) H(5) 109.5
H(4) C(4) H(5) 109.5
O(1) C(5) H(6) 108.6
N(2) C(5) H(6) 108.6
C(6) C(5) H(6) 108.6
O(2) C(6) H(7) 109.6
C(5) C(6) H(7) 109.6
C(7) C(6) H(7) 109.6
O(4) C(7) H(8) 109.7
C(6) C(7) H(8) 109.7
C(8) C(7) H(8) 109.7
O(6) C(8) H(9) 110.5
C(7) C(8) H(9) 110.5
C(9) C(8) H(9) 110.5
O(1) C(9) H(10) 108.8
C(8) C(9) H(10) 108.7
C(10) C(9) H(10) 108.7
O(8) C(10) H(11) 109.8
O(8) C(10) H(12) 109.8
C(9) C(10) H(11) 109.8
C(9) C(10) H(12) 109.8
H(11) C(10) H(12) 108.3
C(11) C(12) H(13) 109.5
C(11) C(12) H(14) 109.5
C(11) C(12) H(15) 109.5
H(13) C(12) H(14) 109.5
H(13) C(12) H(15) 109.5
H(14) C(12) H(15) 109.5
C(13) C(14) H(16) 109.5
C(13) C(14) H(17) 109.5
C(13) C(14) H(18) 109.5
H(16) C(14) H(17) 109.5
H(16) C(14) H(18) 109.5
H(17) C(14) H(18) 109.5
C(15) C(16) H(19) 109.5
C(15) C(16) H(20) 109.5
C(15) C(16) H(21) 109.5
H(19) C(16) H(20) 109.5
H(19) C(16) H(21) 109.5
H(20) C(16) H(21) 109.5
C(17) C(18) H(22) 109.5
C(17) C(18) H(23) 109.5
C(17) C(18) H(24) 109.5
H(22) C(18) H(23) 109.5
H(22) C(18) H(24) 109.5
H(23) C(18) H(24) 109.5
C(19) C(24) H(25) 109.5
C(19) C(24) H(26) 109.5
C(19) C(24) H(27) 109.5
H(25) C(24) H(26) 109.5
H(25) C(24) H(27) 109.5
H(26) C(24) H(27) 109.5
C(20) C(25) H(28) 109.5
C(20) C(25) H(29) 109.5
C(20) C(25) H(30) 109.5
H(28) C(25) H(29) 109.5
H(28) C(25) H(30) 109.5
H(29) C(25) H(30) 109.5
C(21) C(26) H(31) 109.5
C(21) C(26) H(32) 109.5
C(21) C(26) H(33) 109.5
H(31) C(26) H(32) 109.5
H(31) C(26) H(33) 109.5
H(32) C(26) H(33) 109.5
C(22) C(27) H(34) 109.5
C(22) C(27) H(35) 109.5
C(22) C(27) H(36) 109.5
H(34) C(27) H(35) 109.5
H(34) C(27) H(36) 109.5
H(35) C(27) H(36) 109.5
C(23) C(28) H(37) 109.5
C(23) C(28) H(38) 109.5
C(23) C(28) H(39) 109.5
H(37) C(28) H(38) 109.5
H(37) C(28) H(39) 109.5
H(38) C(28) H(39) 109.5
N(3) C(30) H(40) 126.1
C(31) C(30) H(40) 126.1
N(4) C(31) H(41) 127.0
C(30) C(31) H(41) 127.0
N(3) C(32) H(42) 109.5
N(3) C(32) H(43) 109.5
N(3) C(32) H(44) 109.5
H(42) C(32) H(43) 109.5
H(42) C(32) H(44) 109.5
H(43) C(32) H(44) 109.5
O(10) C(33) H(45) 109.4
N(4) C(33) H(45) 109.4
C(34) C(33) H(45) 109.4
O(11) C(34) H(46) 109.9
C(33) C(34) H(46) 109.9
C(35) C(34) H(46) 109.9
O(13) C(35) H(47) 108.5
C(34) C(35) H(47) 108.5
C(36) C(35) H(47) 108.6
O(15) C(36) H(48) 110.1
C(35) C(36) H(48) 110.1
C(37) C(36) H(48) 110.1
O(10) C(37) H(49) 108.2
C(36) C(37) H(49) 108.2
C(38) C(37) H(49) 108.2
O(17) C(38) H(50) 109.7
O(17) C(38) H(51) 109.7
C(37) C(38) H(50) 109.7
C(37) C(38) H(51) 109.7
H(50) C(38) H(51) 108.2
C(39) C(40) H(52) 109.5
C(39) C(40) H(53) 109.5
C(39) C(40) H(54) 109.5
H(52) C(40) H(53) 109.5
H(52) C(40) H(54) 109.5
H(53) C(40) H(54) 109.5
C(41) C(42) H(55) 109.5
C(41) C(42) H(56) 109.5
C(41) C(42) H(57) 109.5
H(55) C(42) H(56) 109.5
H(55) C(42) H(57) 109.5
H(56) C(42) H(57) 109.5
C(43) C(44) H(58) 109.5
C(43) C(44) H(59) 109.5
C(43) C(44) H(60) 109.5
H(58) C(44) H(59) 109.5
H(58) C(44) H(60) 109.5
H(59) C(44) H(60) 109.5
C(45) C(46) H(61) 109.5
C(45) C(46) H(62) 109.5
C(45) C(46) H(63) 109.5
H(61) C(46) H(62) 109.5
H(61) C(46) H(63) 109.5
H(62) C(46) H(63) 109.5
C(47) C(52) H(64) 109.5
C(47) C(52) H(65) 109.5
C(47) C(52) H(66) 109.5
H(64) C(52) H(65) 109.5
H(64) C(52) H(66) 109.5
H(65) C(52) H(66) 109.5
C(48) C(53) H(67) 109.5
C(48) C(53) H(68) 109.5
C(48) C(53) H(69) 109.5
H(67) C(53) H(68) 109.5
H(67) C(53) H(69) 109.5
H(68) C(53) H(69) 109.5
C(49) C(54) H(70) 109.5
C(49) C(54) H(71) 109.5
C(49) C(54) H(72) 109.5
H(70) C(54) H(71) 109.5
H(70) C(54) H(72) 109.5
H(71) C(54) H(72) 109.5
C(50) C(55) H(73) 109.5
C(50) C(55) H(74) 109.5
C(50) C(55) H(75) 109.5
H(73) C(55) H(74) 109.5
H(73) C(55) H(75) 109.5
H(74) C(55) H(75) 109.5
C(51) C(56) H(76) 109.5
C(51) C(56) H(77) 109.5
C(51) C(56) H(78) 109.5
H(76) C(56) H(77) 109.5
H(76) C(56) H(78) 109.5
H(77) C(56) H(78) 109.5

loop_
_geom_bond_atom_site_label_1
_geom_bond_atom_site_label_2
_geom_bond_distance
Ir(1) Cl(1) 2.426(2)
Ir(1) Cl(2) 2.431(2)
Ir(1) C(1) 2.054(7)
Ir(1) C(19) 2.149(7)
Ir(1) C(20) 2.117(11)
Ir(1) C(21) 2.232(9)
Ir(1) C(22) 2.231(8)
Ir(1) C(23) 2.154(8)
Ir(2) Cl(3) 2.446(2)
Ir(2) Cl(4) 2.421(2)
Ir(2) C(29) 2.042(8)
Ir(2) C(47) 2.148(8)
Ir(2) C(48) 2.129(11)
Ir(2) C(49) 2.212(13)
Ir(2) C(50) 2.215(10)
Ir(2) C(51) 2.129(10)
O(1) C(5) 1.407(10)
O(1) C(9) 1.435(11)
O(2) C(6) 1.437(10)
O(2) C(11) 1.365(14)
O(3) C(11) 1.180(17)
O(4) C(7) 1.406(10)
O(4) C(13) 1.346(14)
O(5) C(13) 1.179(17)
O(6) C(8) 1.477(12)
O(6) C(15) 1.356(15)
O(7) C(15) 1.174(18)
O(8) C(10) 1.430(15)
O(8) C(17) 1.36(2)
O(9) C(17) 1.15(2)
O(10) C(33) 1.437(10)
O(10) C(37) 1.434(10)
O(11) C(34) 1.409(10)
O(11) C(39) 1.360(13)
O(12) C(39) 1.197(14)
O(13) C(35) 1.427(13)
O(13) C(41) 1.352(14)
O(14) C(41) 1.175(16)
O(15) C(36) 1.428(9)
O(15) C(43) 1.293(18)
O(16) C(43) 1.18(2)
O(17) C(38) 1.440(13)
O(17) C(45) 1.307(16)
O(18) C(45) 1.20(2)
N(1) C(1) 1.352(11)
N(1) C(2) 1.376(10)
N(1) C(4) 1.458(14)
N(2) C(1) 1.366(11)
N(2) C(3) 1.401(9)
N(2) C(5) 1.425(11)
N(3) C(29) 1.373(10)
N(3) C(30) 1.364(13)
N(3) C(32) 1.472(15)
N(4) C(29) 1.347(13)
N(4) C(31) 1.387(10)
N(4) C(33) 1.469(10)
C(2) C(3) 1.287(14)
C(5) C(6) 1.522(11)
C(6) C(7) 1.515(13)
C(7) C(8) 1.519(14)
C(8) C(9) 1.522(12)
C(9) C(10) 1.518(15)
C(11) C(12) 1.482(18)
C(13) C(14) 1.48(2)
C(15) C(16) 1.50(2)
C(17) C(18) 1.48(3)
C(19) C(20) 1.419(14)
C(19) C(23) 1.429(13)
C(19) C(24) 1.483(13)
C(20) C(21) 1.450(12)
C(20) C(25) 1.545(16)
C(21) C(22) 1.414(14)
C(21) C(26) 1.466(14)
C(22) C(23) 1.470(12)
C(22) C(27) 1.498(14)
C(23) C(28) 1.485(15)
C(30) C(31) 1.335(15)
C(33) C(34) 1.504(14)
C(34) C(35) 1.516(12)
C(35) C(36) 1.529(13)
C(36) C(37) 1.521(15)
C(37) C(38) 1.488(14)
C(39) C(40) 1.510(16)
C(41) C(42) 1.48(2)
C(43) C(44) 1.428(18)
C(45) C(46) 1.44(2)
C(47) C(48) 1.446(17)
C(47) C(51) 1.445(16)
C(47) C(52) 1.494(17)
C(48) C(49) 1.441(17)
C(48) C(53) 1.506(18)
C(49) C(50) 1.413(18)
C(49) C(54) 1.50(2)
C(50) C(51) 1.406(17)
C(50) C(55) 1.511(14)
C(51) C(56) 1.502(17)
C(2) H(1) 0.950
C(3) H(2) 0.950
C(4) H(3) 0.980
C(4) H(4) 0.980
C(4) H(5) 0.980
C(5) H(6) 1.000
C(6) H(7) 1.000
C(7) H(8) 1.000
C(8) H(9) 1.000
C(9) H(10) 1.000
C(10) H(11) 0.990
C(10) H(12) 0.990
C(12) H(13) 0.980
C(12) H(14) 0.980
C(12) H(15) 0.980
C(14) H(16) 0.980
C(14) H(17) 0.980
C(14) H(18) 0.980
C(16) H(19) 0.980
C(16) H(20) 0.980
C(16) H(21) 0.980
C(18) H(22) 0.980
C(18) H(23) 0.980
C(18) H(24) 0.980
C(24) H(25) 0.980
C(24) H(26) 0.980
C(24) H(27) 0.980
C(25) H(28) 0.980
C(25) H(29) 0.980
C(25) H(30) 0.980
C(26) H(31) 0.980
C(26) H(32) 0.980
C(26) H(33) 0.980
C(27) H(34) 0.980
C(27) H(35) 0.980
C(27) H(36) 0.980
C(28) H(37) 0.980
C(28) H(38) 0.980
C(28) H(39) 0.980
C(30) H(40) 0.950
C(31) H(41) 0.950
C(32) H(42) 0.980
C(32) H(43) 0.980
C(32) H(44) 0.980
C(33) H(45) 1.000
C(34) H(46) 1.000
C(35) H(47) 1.000
C(36) H(48) 1.000
C(37) H(49) 1.000
C(38) H(50) 0.990
C(38) H(51) 0.990
C(40) H(52) 0.980
C(40) H(53) 0.980
C(40) H(54) 0.980
C(42) H(55) 0.980
C(42) H(56) 0.980
C(42) H(57) 0.980
C(44) H(58) 0.980
C(44) H(59) 0.980
C(44) H(60) 0.980
C(46) H(61) 0.980
C(46) H(62) 0.980
C(46) H(63) 0.980
C(52) H(64) 0.980
C(52) H(65) 0.980
C(52) H(66) 0.980
C(53) H(67) 0.980
C(53) H(68) 0.980
C(53) H(69) 0.980
C(54) H(70) 0.980
C(54) H(71) 0.980
C(54) H(72) 0.980
C(55) H(73) 0.980
C(55) H(74) 0.980
C(55) H(75) 0.980
C(56) H(76) 0.980
C(56) H(77) 0.980
C(56) H(78) 0.980

loop_
_geom_contact_atom_site_label_1
_geom_contact_atom_site_label_2
_geom_contact_distance
_geom_contact_site_symmetry_2
Cl(2) C(40) 3.440(12) 65501
Cl(4) C(24) 3.501(11) 45601
O(1) C(31) 3.149(11) 64602
O(3) O(17) 3.311(13) 64602
O(3) C(45) 3.54(2) 64602
O(3) C(46) 3.44(2) 64602
O(5) O(18) 3.30(2) 55401
O(6) C(44) 3.553(16) 65602
O(7) C(42) 3.57(2) .
O(8) O(12) 3.445(11) 64602
O(9) C(42) 3.33(2) .
O(9) C(47) 3.448(18) 65501
O(9) C(48) 3.289(19) 65501
O(9) C(49) 3.260(18) 65501
O(9) C(50) 3.473(16) 65501
O(10) C(3) 3.164(10) 65602
O(12) O(8) 3.445(11) 65602
O(12) C(17) 3.42(2) 65602
O(12) C(18) 3.178(19) 65602
O(12) C(56) 3.477(12) 55602
O(14) C(32) 3.551(15) 54602
O(14) C(52) 3.528(13) 54602
O(16) C(54) 3.08(2) 65501
O(17) O(3) 3.311(13) 65602
O(18) O(5) 3.30(2) 55601
O(18) C(12) 3.407(19) 55601
O(18) C(13) 3.15(2) 55601
O(18) C(14) 3.31(2) 55601
N(1) N(3) 3.474(10) 64602
N(1) C(30) 3.466(12) 64602
N(2) C(30) 3.553(11) 64602
N(2) C(31) 3.494(10) 64602
N(3) N(1) 3.474(10) 65602
N(3) C(2) 3.450(11) 65602
N(4) C(2) 3.494(11) 65602
N(4) C(3) 3.469(10) 65602
C(1) C(30) 3.494(12) 64602
C(2) N(3) 3.450(11) 64602
C(2) N(4) 3.494(11) 64602
C(2) C(29) 3.479(12) 64602
C(2) C(30) 3.503(13) 64602
C(2) C(31) 3.510(13) 64602
C(3) O(10) 3.164(10) 64602
C(3) N(4) 3.469(10) 64602
C(3) C(30) 3.547(12) 64602
C(3) C(31) 3.209(12) 64602
C(12) O(18) 3.407(19) 55401
C(13) O(18) 3.15(2) 55401
C(14) O(18) 3.31(2) 55401
C(17) O(12) 3.42(2) 64602
C(18) O(12) 3.178(19) 64602
C(24) Cl(4) 3.501(11) 65401
C(24) C(26) 3.561(14) 74502
C(26) C(24) 3.561(14) 75502
C(29) C(2) 3.479(12) 65602
C(30) N(1) 3.466(12) 65602
C(30) N(2) 3.553(11) 65602
C(30) C(1) 3.494(12) 65602
C(30) C(2) 3.503(13) 65602
C(30) C(3) 3.547(12) 65602
C(31) O(1) 3.149(11) 65602
C(31) N(2) 3.494(10) 65602
C(31) C(2) 3.510(13) 65602
C(31) C(3) 3.209(12) 65602
C(32) O(14) 3.551(15) 55602
C(40) Cl(2) 3.440(12) 45501
C(42) O(7) 3.57(2) .
C(42) O(9) 3.33(2) .
C(44) O(6) 3.553(16) 64602
C(45) O(3) 3.54(2) 65602
C(46) O(3) 3.44(2) 65602
C(47) O(9) 3.448(18) 45501
C(48) O(9) 3.289(19) 45501
C(49) O(9) 3.260(18) 45501
C(50) O(9) 3.473(16) 45501
C(52) O(14) 3.528(13) 55602
C(54) O(16) 3.08(2) 45501
C(56) O(12) 3.477(12) 54602
Cl(1) H(20) 2.735 65501
Cl(1) H(40) 3.351 64602
Cl(1) H(43) 2.721 64602
Cl(1) H(52) 2.796 65501
Cl(2) H(40) 3.448 64602
Cl(2) H(52) 3.347 65501
Cl(2) H(53) 3.290 65501
Cl(2) H(54) 3.112 65501
Cl(2) H(60) 3.394 65602
Cl(3) H(1) 3.328 65602
Cl(3) H(4) 2.657 65602
Cl(3) H(26) 2.872 45601
Cl(4) H(1) 3.352 65602
Cl(4) H(25) 3.023 45601
Cl(4) H(26) 3.093 45601
Cl(4) H(29) 3.456 45601
Cl(4) H(31) 3.152 64602
Cl(4) H(35) 3.187 64602
Cl(4) H(36) 3.345 64602
O(1) H(40) 3.470 64602
O(1) H(41) 2.517 64602
O(3) H(28) 3.282 74502
O(3) H(32) 3.507 74502
O(3) H(63) 2.741 64602
O(4) H(63) 2.964 64602
O(6) H(58) 3.315 65602
O(6) H(59) 3.089 65602
O(7) H(43) 3.526 54602
O(7) H(44) 3.408 54602
O(7) H(55) 3.042 .
O(7) H(56) 3.207 .
O(8) H(41) 3.081 64602
O(8) H(46) 3.522 64602
O(9) H(56) 2.941 .
O(9) H(57) 2.885 .
O(9) H(68) 3.334 65501
O(9) H(71) 3.496 65501
O(10) H(1) 3.476 65602
O(10) H(2) 2.512 65602
O(12) H(23) 3.220 65602
O(12) H(24) 2.564 65602
O(12) H(73) 3.093 55602
O(12) H(74) 3.380 55602
O(12) H(77) 2.518 55602
O(13) H(24) 3.205 65602
O(14) H(42) 2.604 54602
O(14) H(64) 2.589 54602
O(14) H(68) 3.558 54602
O(14) H(69) 3.102 54602
O(16) H(13) 3.592 55601
O(16) H(70) 2.908 65501
O(16) H(71) 2.489 65501
O(16) H(72) 3.424 65501
O(17) H(2) 3.142 65602
O(17) H(7) 3.411 65602
O(18) H(13) 2.566 55601
O(18) H(16) 2.656 55601
N(1) H(43) 3.498 64602
N(2) H(40) 3.575 64602
N(2) H(41) 3.447 64602
N(3) H(1) 3.560 65602
N(3) H(4) 3.474 65602
N(4) H(1) 3.479 65602
N(4) H(2) 3.425 65602
C(1) H(40) 3.351 64602
C(2) H(29) 3.212 74502
C(2) H(32) 3.544 74502
C(3) H(29) 3.498 74502
C(3) H(41) 3.318 64602
C(4) H(17) 2.969 65501
C(4) H(43) 3.241 64602
C(4) H(44) 3.498 64602
C(5) H(41) 3.549 64602
C(6) H(63) 3.481 64602
C(9) H(41) 3.494 64602
C(9) H(60) 3.510 65602
C(10) H(41) 3.344 64602
C(10) H(65) 3.070 65501
C(11) H(32) 3.323 74502
C(11) H(63) 3.527 64602
C(12) H(32) 3.163 74502
C(12) H(70) 3.439 65401
C(14) H(3) 3.480 45501
C(14) H(4) 3.558 45501
C(14) H(5) 3.555 45501
C(14) H(30) 3.379 45501
C(14) H(38) 2.901 64502
C(14) H(51) 3.552 55401
C(15) H(55) 3.134 .
C(16) H(55) 2.944 .
C(16) H(59) 3.456 65602
C(17) H(56) 3.151 .
C(18) H(56) 3.142 .
C(18) H(67) 3.166 54602
C(18) H(68) 3.394 54602
C(19) H(1) 3.564 75502
C(20) H(1) 3.265 75502
C(21) H(3) 3.547 75502
C(22) H(3) 3.258 75502
C(24) H(31) 3.182 74502
C(24) H(32) 3.036 74502
C(25) H(1) 3.250 75502
C(25) H(17) 3.188 65501
C(25) H(50) 2.919 65401
C(26) H(14) 3.150 75502
C(26) H(25) 3.110 75502
C(26) H(27) 3.326 75502
C(26) H(75) 3.119 65602
C(27) H(3) 3.397 75502
C(27) H(49) 3.211 65602
C(27) H(50) 3.590 65602
C(27) H(51) 3.227 65602
C(28) H(16) 3.502 65502
C(28) H(18) 3.416 65502
C(28) H(62) 3.161 55401
C(29) H(1) 3.296 65602
C(31) H(2) 3.317 65602
C(32) H(4) 3.234 65602
C(32) H(5) 3.493 65602
C(33) H(2) 3.567 65602
C(34) H(24) 3.591 65602
C(37) H(2) 3.497 65602
C(38) H(2) 3.333 65602
C(38) H(16) 3.460 55601
C(38) H(29) 3.216 45601
C(38) H(34) 3.360 64602
C(38) H(35) 3.425 64602
C(39) H(24) 3.556 65602
C(39) H(73) 3.403 55602
C(39) H(77) 2.996 55602
C(40) H(73) 2.990 55602
C(40) H(77) 3.342 55602
C(41) H(42) 3.091 54602
C(42) H(19) 3.284 .
C(42) H(42) 3.264 54602
C(42) H(69) 3.514 54602
C(44) H(10) 3.144 64602
C(45) H(13) 3.379 55601
C(45) H(16) 3.592 55601
C(46) H(7) 3.596 65602
C(46) H(18) 3.571 65602
C(46) H(37) 3.557 55601
C(46) H(72) 3.573 65501
C(47) H(11) 3.479 45501
C(52) H(11) 3.191 45501
C(52) H(12) 3.584 45501
C(53) H(22) 2.782 55602
C(53) H(56) 3.397 55602
C(54) H(61) 3.460 45501
C(55) H(31) 3.388 64602
C(55) H(33) 3.599 64602
C(55) H(53) 3.159 54602
C(56) H(53) 3.334 54602
H(1) Cl(3) 3.328 64602
H(1) Cl(4) 3.352 64602
H(1) O(10) 3.476 64602
H(1) N(3) 3.560 64602
H(1) N(4) 3.479 64602
H(1) C(19) 3.564 74502
H(1) C(20) 3.265 74502
H(1) C(25) 3.250 74502
H(1) C(29) 3.296 64602
H(1) H(28) 3.520 74502
H(1) H(29) 2.600 74502
H(2) O(10) 2.512 64602
H(2) O(17) 3.142 64602
H(2) N(4) 3.425 64602
H(2) C(31) 3.317 64602
H(2) C(33) 3.567 64602
H(2) C(37) 3.497 64602
H(2) C(38) 3.333 64602
H(2) H(29) 3.231 74502
H(2) H(41) 3.287 64602
H(2) H(50) 2.962 64602
H(3) C(14) 3.480 65501
H(3) C(21) 3.547 74502
H(3) C(22) 3.258 74502
H(3) C(27) 3.397 74502
H(3) H(17) 2.704 65501
H(3) H(18) 3.523 65501
H(3) H(35) 2.808 74502
H(4) Cl(3) 2.657 64602
H(4) N(3) 3.474 64602
H(4) C(14) 3.558 65501
H(4) C(32) 3.234 64602
H(4) H(17) 3.000 65501
H(4) H(18) 3.209 65501
H(4) H(43) 3.018 64602
H(4) H(44) 2.835 64602
H(5) C(14) 3.555 65501
H(5) C(32) 3.493 64602
H(5) H(17) 2.705 65501
H(5) H(18) 3.595 65501
H(5) H(43) 2.836 64602
H(5) H(44) 3.438 64602
H(7) O(17) 3.411 64602
H(7) C(46) 3.596 64602
H(7) H(63) 2.668 64602
H(8) H(58) 3.597 65602
H(10) C(44) 3.144 65602
H(10) H(58) 2.992 65602
H(10) H(59) 3.283 65602
H(10) H(60) 2.660 65602
H(11) C(47) 3.479 65501
H(11) C(52) 3.191 65501
H(11) H(41) 3.029 64602
H(11) H(65) 2.323 65501
H(11) H(76) 3.292 65501
H(11) H(77) 3.417 65501
H(12) C(52) 3.584 65501
H(12) H(59) 3.273 65602
H(12) H(60) 3.235 65602
H(12) H(65) 2.954 65501
H(12) H(68) 3.517 65501
H(13) O(16) 3.592 55401
H(13) O(18) 2.566 55401
H(13) C(45) 3.379 55401
H(13) H(62) 3.576 55401
H(13) H(70) 3.272 65401
H(14) C(26) 3.150 74502
H(14) H(21) 3.336 64502
H(14) H(28) 3.587 74502
H(14) H(31) 3.470 74502
H(14) H(32) 2.728 74502
H(14) H(33) 2.800 74502
H(14) H(70) 3.304 65401
H(14) H(75) 3.546 65401
H(15) H(32) 3.051 74502
H(15) H(62) 3.515 55401
H(15) H(70) 3.164 65401
H(15) H(72) 3.582 65401
H(16) O(18) 2.656 55401
H(16) C(28) 3.502 64502
H(16) C(38) 3.460 55401
H(16) C(45) 3.592 55401
H(16) H(34) 2.921 64502
H(16) H(35) 3.594 64502
H(16) H(38) 2.595 64502
H(16) H(50) 3.395 55401
H(16) H(51) 2.749 55401
H(17) C(4) 2.969 45501
H(17) C(25) 3.188 45501
H(17) H(3) 2.704 45501
H(17) H(4) 3.000 45501
H(17) H(5) 2.705 45501
H(17) H(28) 3.179 45501
H(17) H(29) 3.566 45501
H(17) H(30) 2.434 45501
H(17) H(34) 3.585 64502
H(17) H(35) 3.580 64502
H(17) H(38) 3.239 64502
H(17) H(50) 3.522 55401
H(17) H(51) 3.594 55401
H(18) C(28) 3.416 64502
H(18) C(46) 3.571 64602
H(18) H(3) 3.523 45501
H(18) H(4) 3.209 45501
H(18) H(5) 3.595 45501
H(18) H(38) 2.456 64502
H(18) H(61) 3.559 64602
H(18) H(62) 3.357 64602
H(18) H(63) 3.217 64602
H(19) C(42) 3.284 .
H(19) H(23) 3.541 65602
H(19) H(55) 2.426 .
H(19) H(57) 3.394 .
H(19) H(59) 3.207 65602
H(19) H(74) 3.428 55602
H(20) Cl(1) 2.735 45501
H(20) H(43) 3.144 54602
H(20) H(55) 2.949 .
H(21) H(14) 3.336 65502
H(21) H(58) 3.509 65602
H(21) H(59) 3.018 65602
H(22) C(53) 2.782 54602
H(22) H(56) 2.672 .
H(22) H(67) 2.287 54602
H(22) H(68) 2.695 54602
H(22) H(69) 2.925 54602
H(23) O(12) 3.220 64602
H(23) H(19) 3.541 64602
H(23) H(56) 3.176 .
H(23) H(67) 3.485 54602
H(23) H(68) 3.258 54602
H(23) H(74) 3.239 65501
H(24) O(12) 2.564 64602
H(24) O(13) 3.205 64602
H(24) C(34) 3.591 64602
H(24) C(39) 3.556 64602
H(24) H(46) 2.741 64602
H(24) H(57) 3.504 64602
H(24) H(67) 3.391 54602
H(25) Cl(4) 3.023 65401
H(25) C(26) 3.110 74502
H(25) H(31) 2.628 74502
H(25) H(32) 2.789 74502
H(25) H(35) 2.770 74502
H(26) Cl(3) 2.872 65401
H(26) Cl(4) 3.093 65401
H(26) H(31) 3.196 74502
H(26) H(32) 3.272 74502
H(27) C(26) 3.326 74502
H(27) H(31) 3.222 74502
H(27) H(32) 2.582 74502
H(28) O(3) 3.282 75502
H(28) H(1) 3.520 75502
H(28) H(14) 3.587 75502
H(28) H(17) 3.179 65501
H(28) H(50) 3.051 65401
H(29) Cl(4) 3.456 65401
H(29) C(2) 3.212 75502
H(29) C(3) 3.498 75502
H(29) C(38) 3.216 65401
H(29) H(1) 2.600 75502
H(29) H(2) 3.231 75502
H(29) H(17) 3.566 65501
H(29) H(35) 3.202 74502
H(29) H(50) 2.230 65401
H(30) C(14) 3.379 65501
H(30) H(17) 2.434 65501
H(30) H(35) 3.091 74502
H(30) H(50) 3.057 65401
H(31) Cl(4) 3.152 65602
H(31) C(24) 3.182 75502
H(31) C(55) 3.388 65602
H(31) H(14) 3.470 75502
H(31) H(25) 2.628 75502
H(31) H(26) 3.196 75502
H(31) H(27) 3.222 75502
H(31) H(73) 3.458 65602
H(31) H(75) 2.525 65602
H(32) O(3) 3.507 75502
H(32) C(2) 3.544 75502
H(32) C(11) 3.323 75502
H(32) C(12) 3.163 75502
H(32) C(24) 3.036 75502
H(32) H(14) 2.728 75502
H(32) H(15) 3.051 75502
H(32) H(25) 2.789 75502
H(32) H(26) 3.272 75502
H(32) H(27) 2.582 75502
H(33) C(55) 3.599 65602
H(33) H(14) 2.800 75502
H(33) H(75) 2.867 65602
H(34) C(38) 3.360 65602
H(34) H(16) 2.921 65502
H(34) H(17) 3.585 65502
H(34) H(49) 3.227 65602
H(34) H(50) 3.381 65602
H(34) H(51) 2.643 65602
H(35) Cl(4) 3.187 65602
H(35) C(38) 3.425 65602
H(35) H(3) 2.808 75502
H(35) H(16) 3.594 65502
H(35) H(17) 3.580 65502
H(35) H(25) 2.770 75502
H(35) H(29) 3.202 75502
H(35) H(30) 3.091 75502
H(35) H(49) 3.064 65602
H(35) H(50) 3.036 65602
H(35) H(51) 3.116 65602
H(36) Cl(4) 3.345 65602
H(36) H(49) 2.813 65602
H(36) H(51) 3.443 65602
H(37) C(46) 3.557 55401
H(37) H(62) 2.668 55401
H(38) C(14) 2.901 65502
H(38) H(16) 2.595 65502
H(38) H(17) 3.239 65502
H(38) H(18) 2.456 65502
H(38) H(62) 2.964 55401
H(39) H(58) 3.503 65602
H(39) H(62) 3.366 55401
H(40) Cl(1) 3.351 65602
H(40) Cl(2) 3.448 65602
H(40) O(1) 3.470 65602
H(40) N(2) 3.575 65602
H(40) C(1) 3.351 65602
H(40) H(52) 3.059 55602
H(40) H(54) 3.368 55602
H(41) O(1) 2.517 65602
H(41) O(8) 3.081 65602
H(41) N(2) 3.447 65602
H(41) C(3) 3.318 65602
H(41) C(5) 3.549 65602
H(41) C(9) 3.494 65602
H(41) C(10) 3.344 65602
H(41) H(2) 3.287 65602
H(41) H(11) 3.029 65602
H(42) O(14) 2.604 55602
H(42) C(41) 3.091 55602
H(42) C(42) 3.264 55602
H(42) H(55) 3.063 55602
H(42) H(56) 3.104 55602
H(43) Cl(1) 2.721 65602
H(43) O(7) 3.526 55602
H(43) N(1) 3.498 65602
H(43) C(4) 3.241 65602
H(43) H(4) 3.018 65602
H(43) H(5) 2.836 65602
H(43) H(20) 3.144 55602
H(43) H(52) 3.596 55602
H(43) H(55) 3.494 55602
H(44) O(7) 3.408 55602
H(44) C(4) 3.498 65602
H(44) H(4) 2.835 65602
H(44) H(5) 3.438 65602
H(46) O(8) 3.522 65602
H(46) H(24) 2.741 65602
H(48) H(71) 3.571 65501
H(49) C(27) 3.211 64602
H(49) H(34) 3.227 64602
H(49) H(35) 3.064 64602
H(49) H(36) 2.813 64602
H(50) C(25) 2.919 45601
H(50) C(27) 3.590 64602
H(50) H(2) 2.962 65602
H(50) H(16) 3.395 55601
H(50) H(17) 3.522 55601
H(50) H(28) 3.051 45601
H(50) H(29) 2.230 45601
H(50) H(30) 3.057 45601
H(50) H(34) 3.381 64602
H(50) H(35) 3.036 64602
H(51) C(14) 3.552 55601
H(51) C(27) 3.227 64602
H(51) H(16) 2.749 55601
H(51) H(17) 3.594 55601
H(51) H(34) 2.643 64602
H(51) H(35) 3.116 64602
H(51) H(36) 3.443 64602
H(52) Cl(1) 2.796 45501
H(52) Cl(2) 3.347 45501
H(52) H(40) 3.059 54602
H(52) H(43) 3.596 54602
H(52) H(73) 3.189 55602
H(53) Cl(2) 3.290 45501
H(53) C(55) 3.159 55602
H(53) C(56) 3.334 55602
H(53) H(73) 2.209 55602
H(53) H(74) 3.432 55602
H(53) H(77) 2.770 55602
H(53) H(78) 3.027 55602
H(54) Cl(2) 3.112 45501
H(54) H(40) 3.368 54602
H(55) O(7) 3.042 .
H(55) C(15) 3.134 .
H(55) C(16) 2.944 .
H(55) H(19) 2.426 .
H(55) H(20) 2.949 .
H(55) H(42) 3.063 54602
H(55) H(43) 3.494 54602
H(56) O(7) 3.207 .
H(56) O(9) 2.941 .
H(56) C(17) 3.151 .
H(56) C(18) 3.142 .
H(56) C(53) 3.397 54602
H(56) H(22) 2.672 .
H(56) H(23) 3.176 .
H(56) H(42) 3.104 54602
H(56) H(68) 3.276 54602
H(56) H(69) 2.809 54602
H(57) O(9) 2.885 .
H(57) H(19) 3.394 .
H(57) H(24) 3.504 65602
H(57) H(71) 3.153 65501
H(58) O(6) 3.315 64602
H(58) H(8) 3.597 64602
H(58) H(10) 2.992 64602
H(58) H(21) 3.509 64602
H(58) H(39) 3.503 64602
H(59) O(6) 3.089 64602
H(59) C(16) 3.456 64602
H(59) H(10) 3.283 64602
H(59) H(12) 3.273 64602
H(59) H(19) 3.207 64602
H(59) H(21) 3.018 64602
H(60) Cl(2) 3.394 64602
H(60) C(9) 3.510 64602
H(60) H(10) 2.660 64602
H(60) H(12) 3.235 64602
H(61) C(54) 3.460 65501
H(61) H(18) 3.559 65602
H(61) H(72) 2.637 65501
H(62) C(28) 3.161 55601
H(62) H(13) 3.576 55601
H(62) H(15) 3.515 55601
H(62) H(18) 3.357 65602
H(62) H(37) 2.668 55601
H(62) H(38) 2.964 55601
H(62) H(39) 3.366 55601
H(63) O(3) 2.741 65602
H(63) O(4) 2.964 65602
H(63) C(6) 3.481 65602
H(63) C(11) 3.527 65602
H(63) H(7) 2.668 65602
H(63) H(18) 3.217 65602
H(64) O(14) 2.589 55602
H(65) C(10) 3.070 45501
H(65) H(11) 2.323 45501
H(65) H(12) 2.954 45501
H(67) C(18) 3.166 55602
H(67) H(22) 2.287 55602
H(67) H(23) 3.485 55602
H(67) H(24) 3.391 55602
H(68) O(9) 3.334 45501
H(68) O(14) 3.558 55602
H(68) C(18) 3.394 55602
H(68) H(12) 3.517 45501
H(68) H(22) 2.695 55602
H(68) H(23) 3.258 55602
H(68) H(56) 3.276 55602
H(69) O(14) 3.102 55602
H(69) C(42) 3.514 55602
H(69) H(22) 2.925 55602
H(69) H(56) 2.809 55602
H(70) O(16) 2.908 45501
H(70) C(12) 3.439 45601
H(70) H(13) 3.272 45601
H(70) H(14) 3.304 45601
H(70) H(15) 3.164 45601
H(71) O(9) 3.496 45501
H(71) O(16) 2.489 45501
H(71) H(48) 3.571 45501
H(71) H(57) 3.153 45501
H(72) O(16) 3.424 45501
H(72) C(46) 3.573 45501
H(72) H(15) 3.582 45601
H(72) H(61) 2.637 45501
H(73) O(12) 3.093 54602
H(73) C(39) 3.403 54602
H(73) C(40) 2.990 54602
H(73) H(31) 3.458 64602
H(73) H(52) 3.189 54602
H(73) H(53) 2.209 54602
H(74) O(12) 3.380 54602
H(74) H(19) 3.428 54602
H(74) H(23) 3.239 45501
H(74) H(53) 3.432 54602
H(75) C(26) 3.119 64602
H(75) H(14) 3.546 45601
H(75) H(31) 2.525 64602
H(75) H(33) 2.867 64602
H(76) H(11) 3.292 45501
H(77) O(12) 2.518 54602
H(77) C(39) 2.996 54602
H(77) C(40) 3.342 54602
H(77) H(11) 3.417 45501
H(77) H(53) 2.770 54602
H(78) H(53) 3.027 54602

loop_
_geom_torsion_atom_site_label_1
_geom_torsion_atom_site_label_2
_geom_torsion_atom_site_label_3
_geom_torsion_atom_site_label_4
_geom_torsion
Cl(1) Ir(1) C(1) N(1) -52.6(7)
Cl(1) Ir(1) C(1) N(2) 134.8(7)
Cl(1) Ir(1) C(19) C(20) -26.3(7)
Cl(1) Ir(1) C(19) C(23) -144.7(4)
Cl(1) Ir(1) C(19) C(24) 95.5(8)
Cl(1) Ir(1) C(20) C(19) 161.6(5)
Cl(1) Ir(1) C(20) C(21) -81.4(5)
Cl(1) Ir(1) C(20) C(25) 36.5(8)
Cl(1) Ir(1) C(21) C(20) 102.3(5)
Cl(1) Ir(1) C(21) C(22) -139.1(5)
Cl(1) Ir(1) C(21) C(26) -15.7(9)
Cl(1) Ir(1) C(22) C(21) 48.1(6)
Cl(1) Ir(1) C(22) C(23) 168.2(4)
Cl(1) Ir(1) C(22) C(27) -74.5(8)
Cl(1) Ir(1) C(23) C(19) 89.5(7)
Cl(1) Ir(1) C(23) C(22) -26.2(10)
Cl(1) Ir(1) C(23) C(28) -147.7(6)
Cl(2) Ir(1) C(1) N(1) -138.4(7)
Cl(2) Ir(1) C(1) N(2) 49.1(7)
Cl(2) Ir(1) C(19) C(20) 139.8(4)
Cl(2) Ir(1) C(19) C(23) 21.4(7)
Cl(2) Ir(1) C(19) C(24) -98.4(9)
Cl(2) Ir(1) C(20) C(19) -99.8(7)
Cl(2) Ir(1) C(20) C(21) 17.2(10)
Cl(2) Ir(1) C(20) C(25) 135.1(7)
Cl(2) Ir(1) C(21) C(20) -171.7(4)
Cl(2) Ir(1) C(21) C(22) -53.2(5)
Cl(2) Ir(1) C(21) C(26) 70.2(9)
Cl(2) Ir(1) C(22) C(21) 134.0(5)
Cl(2) Ir(1) C(22) C(23) -105.9(5)
Cl(2) Ir(1) C(22) C(27) 11.4(8)
Cl(2) Ir(1) C(23) C(19) -165.7(5)
Cl(2) Ir(1) C(23) C(22) 78.6(5)
Cl(2) Ir(1) C(23) C(28) -42.9(8)
C(1) Ir(1) C(19) C(20) -121.8(5)
C(1) Ir(1) C(19) C(23) 119.8(5)
C(1) Ir(1) C(19) C(24) 0.0(9)
C(19) Ir(1) C(1) N(1) 82.8(7)
C(19) Ir(1) C(1) N(2) -89.7(7)
C(1) Ir(1) C(20) C(19) 66.2(6)
C(1) Ir(1) C(20) C(21) -176.8(5)
C(1) Ir(1) C(20) C(25) -58.9(9)
C(20) Ir(1) C(1) N(1) 47.7(8)
C(20) Ir(1) C(1) N(2) -124.8(7)
C(1) Ir(1) C(21) C(20) 6.2(9)
C(1) Ir(1) C(21) C(22) 124.7(7)
C(1) Ir(1) C(21) C(26) -111.9(10)
C(21) Ir(1) C(1) N(1) 43.5(11)
C(21) Ir(1) C(1) N(2) -129.0(8)
C(1) Ir(1) C(22) C(21) -127.1(7)
C(1) Ir(1) C(22) C(23) -7.0(10)
C(1) Ir(1) C(22) C(27) 110.3(9)
C(22) Ir(1) C(1) N(1) 123.1(8)
C(22) Ir(1) C(1) N(2) -49.4(12)
C(1) Ir(1) C(23) C(19) -68.0(6)
C(1) Ir(1) C(23) C(22) 176.2(5)
C(1) Ir(1) C(23) C(28) 54.8(9)
C(23) Ir(1) C(1) N(1) 118.4(7)
C(23) Ir(1) C(1) N(2) -54.1(8)
C(19) Ir(1) C(20) C(21) 117.0(8)
C(19) Ir(1) C(20) C(25) -125.1(10)
C(20) Ir(1) C(19) C(23) -118.4(8)
C(20) Ir(1) C(19) C(24) 121.8(11)
C(19) Ir(1) C(21) C(20) -38.2(5)
C(19) Ir(1) C(21) C(22) 80.4(5)
C(19) Ir(1) C(21) C(26) -156.2(10)
C(21) Ir(1) C(19) C(20) 38.2(5)
C(21) Ir(1) C(19) C(23) -80.2(6)
C(21) Ir(1) C(19) C(24) 160.0(9)
C(19) Ir(1) C(22) C(21) -81.3(5)
C(19) Ir(1) C(22) C(23) 38.8(5)
C(19) Ir(1) C(22) C(27) 156.1(9)
C(22) Ir(1) C(19) C(20) 79.3(6)
C(22) Ir(1) C(19) C(23) -39.1(5)
C(22) Ir(1) C(19) C(24) -158.9(9)
C(19) Ir(1) C(23) C(22) -115.7(8)
C(19) Ir(1) C(23) C(28) 122.8(10)
C(23) Ir(1) C(19) C(20) 118.4(8)
C(23) Ir(1) C(19) C(24) -119.8(10)
C(20) Ir(1) C(21) C(22) 118.6(8)
C(20) Ir(1) C(21) C(26) -118.0(11)
C(21) Ir(1) C(20) C(19) -117.0(8)
C(21) Ir(1) C(20) C(25) 117.9(11)
C(20) Ir(1) C(22) C(21) -37.9(5)
C(20) Ir(1) C(22) C(23) 82.2(6)
C(20) Ir(1) C(22) C(27) -160.5(9)
C(22) Ir(1) C(20) C(19) -81.0(6)
C(22) Ir(1) C(20) C(21) 36.1(5)
C(22) Ir(1) C(20) C(25) 154.0(9)
C(20) Ir(1) C(23) C(19) 37.4(5)
C(20) Ir(1) C(23) C(22) -78.3(6)
C(20) Ir(1) C(23) C(28) 160.2(9)
C(23) Ir(1) C(20) C(19) -37.4(5)
C(23) Ir(1) C(20) C(21) 79.6(5)
C(23) Ir(1) C(20) C(25) -162.5(9)
C(21) Ir(1) C(22) C(23) 120.1(8)
C(21) Ir(1) C(22) C(27) -122.7(10)
C(22) Ir(1) C(21) C(20) -118.6(8)
C(22) Ir(1) C(21) C(26) 123.4(11)
C(21) Ir(1) C(23) C(19) 80.5(6)
C(21) Ir(1) C(23) C(22) -35.2(5)
C(21) Ir(1) C(23) C(28) -156.7(9)
C(23) Ir(1) C(21) C(20) -81.3(6)
C(23) Ir(1) C(21) C(22) 37.2(5)
C(23) Ir(1) C(21) C(26) 160.6(10)
C(22) Ir(1) C(23) C(19) 115.7(8)
C(22) Ir(1) C(23) C(28) -121.5(11)
C(23) Ir(1) C(22) C(21) -120.1(8)
C(23) Ir(1) C(22) C(27) 117.3(11)
Cl(3) Ir(2) C(29) N(3) -52.0(7)
Cl(3) Ir(2) C(29) N(4) 132.4(7)
Cl(3) Ir(2) C(47) C(48) -24.9(9)
Cl(3) Ir(2) C(47) C(51) -142.0(5)
Cl(3) Ir(2) C(47) C(52) 98.0(10)
Cl(3) Ir(2) C(48) C(47) 163.1(6)
Cl(3) Ir(2) C(48) C(49) -81.3(7)
Cl(3) Ir(2) C(48) C(53) 44.7(13)
Cl(3) Ir(2) C(49) C(48) 102.9(7)
Cl(3) Ir(2) C(49) C(50) -137.0(6)
Cl(3) Ir(2) C(49) C(54) -14.4(10)
Cl(3) Ir(2) C(50) C(49) 50.7(7)
Cl(3) Ir(2) C(50) C(51) 170.3(5)
Cl(3) Ir(2) C(50) C(55) -69.9(12)
Cl(3) Ir(2) C(51) C(47) 97.0(7)
Cl(3) Ir(2) C(51) C(50) -20.5(10)
Cl(3) Ir(2) C(51) C(56) -142.7(7)
Cl(4) Ir(2) C(29) N(3) -137.4(7)
Cl(4) Ir(2) C(29) N(4) 47.0(7)
Cl(4) Ir(2) C(47) C(48) 141.9(5)
Cl(4) Ir(2) C(47) C(51) 24.9(8)
Cl(4) Ir(2) C(47) C(52) -95.2(11)
Cl(4) Ir(2) C(48) C(47) -96.8(10)
Cl(4) Ir(2) C(48) C(49) 18.8(13)
Cl(4) Ir(2) C(48) C(53) 144.8(10)
Cl(4) Ir(2) C(49) C(48) -171.2(6)
Cl(4) Ir(2) C(49) C(50) -51.1(8)
Cl(4) Ir(2) C(49) C(54) 71.5(11)
Cl(4) Ir(2) C(50) C(49) 136.1(7)
Cl(4) Ir(2) C(50) C(51) -104.2(6)
Cl(4) Ir(2) C(50) C(55) 15.6(12)
Cl(4) Ir(2) C(51) C(47) -163.1(5)
Cl(4) Ir(2) C(51) C(50) 79.5(6)
Cl(4) Ir(2) C(51) C(56) -42.7(9)
C(29) Ir(2) C(47) C(48) -121.9(7)
C(29) Ir(2) C(47) C(51) 121.0(6)
C(29) Ir(2) C(47) C(52) 1.0(11)
C(47) Ir(2) C(29) N(3) 85.4(8)
C(47) Ir(2) C(29) N(4) -90.2(8)
C(29) Ir(2) C(48) C(47) 66.2(8)
C(29) Ir(2) C(48) C(49) -178.2(7)
C(29) Ir(2) C(48) C(53) -52.2(14)
C(48) Ir(2) C(29) N(3) 49.7(8)
C(48) Ir(2) C(29) N(4) -125.9(8)
C(29) Ir(2) C(49) C(48) 3.4(13)
C(29) Ir(2) C(49) C(50) 123.5(8)
C(29) Ir(2) C(49) C(54) -113.9(12)
C(49) Ir(2) C(29) N(3) 47.4(13)
C(49) Ir(2) C(29) N(4) -128.2(10)
C(29) Ir(2) C(50) C(49) -127.5(8)
C(29) Ir(2) C(50) C(51) -7.8(10)
C(29) Ir(2) C(50) C(55) 112.0(12)
C(50) Ir(2) C(29) N(3) 126.4(8)
C(50) Ir(2) C(29) N(4) -49.2(11)
C(29) Ir(2) C(51) C(47) -66.9(7)
C(29) Ir(2) C(51) C(50) 175.7(6)
C(29) Ir(2) C(51) C(56) 53.4(9)
C(51) Ir(2) C(29) N(3) 121.2(7)
C(51) Ir(2) C(29) N(4) -54.4(8)
C(47) Ir(2) C(48) C(49) 115.6(10)
C(47) Ir(2) C(48) C(53) -118.4(16)
C(48) Ir(2) C(47) C(51) -117.1(10)
C(48) Ir(2) C(47) C(52) 122.9(14)
C(47) Ir(2) C(49) C(48) -39.5(7)
C(47) Ir(2) C(49) C(50) 80.6(8)
C(47) Ir(2) C(49) C(54) -156.8(12)
C(49) Ir(2) C(47) C(48) 38.7(6)
C(49) Ir(2) C(47) C(51) -78.4(7)
C(49) Ir(2) C(47) C(52) 161.6(12)
C(47) Ir(2) C(50) C(49) -80.9(7)
C(47) Ir(2) C(50) C(51) 38.7(6)
C(47) Ir(2) C(50) C(55) 158.5(13)
C(50) Ir(2) C(47) C(48) 80.1(7)
C(50) Ir(2) C(47) C(51) -37.0(6)
C(50) Ir(2) C(47) C(52) -157.0(12)
C(47) Ir(2) C(51) C(50) -117.4(9)
C(47) Ir(2) C(51) C(56) 120.4(12)
C(51) Ir(2) C(47) C(48) 117.1(10)
C(51) Ir(2) C(47) C(52) -120.0(12)
C(48) Ir(2) C(49) C(50) 120.1(11)
C(48) Ir(2) C(49) C(54) -117.3(13)
C(49) Ir(2) C(48) C(47) -115.6(10)
C(49) Ir(2) C(48) C(53) 126.0(16)
C(48) Ir(2) C(50) C(49) -36.9(7)
C(48) Ir(2) C(50) C(51) 82.8(7)
C(48) Ir(2) C(50) C(55) -157.4(13)
C(50) Ir(2) C(48) C(47) -80.1(8)
C(50) Ir(2) C(48) C(49) 35.5(7)
C(50) Ir(2) C(48) C(53) 161.5(15)
C(48) Ir(2) C(51) C(47) 38.4(6)
C(48) Ir(2) C(51) C(50) -79.0(7)
C(48) Ir(2) C(51) C(56) 158.8(10)
C(51) Ir(2) C(48) C(47) -38.4(7)
C(51) Ir(2) C(48) C(49) 77.2(7)
C(51) Ir(2) C(48) C(53) -156.8(14)
C(49) Ir(2) C(50) C(51) 119.6(9)
C(49) Ir(2) C(50) C(55) -120.6(15)
C(50) Ir(2) C(49) C(48) -120.1(11)
C(50) Ir(2) C(49) C(54) 122.6(14)
C(49) Ir(2) C(51) C(47) 81.4(7)
C(49) Ir(2) C(51) C(50) -36.0(6)
C(49) Ir(2) C(51) C(56) -158.2(10)
C(51) Ir(2) C(49) C(48) -83.6(7)
C(51) Ir(2) C(49) C(50) 36.5(6)
C(51) Ir(2) C(49) C(54) 159.1(12)
C(50) Ir(2) C(51) C(47) 117.4(9)
C(50) Ir(2) C(51) C(56) -122.2(11)
C(51) Ir(2) C(50) C(49) -119.6(9)
C(51) Ir(2) C(50) C(55) 119.8(14)
C(5) O(1) C(9) C(8) 66.2(8)
C(5) O(1) C(9) C(10) -170.2(7)
C(9) O(1) C(5) N(2) 165.3(6)
C(9) O(1) C(5) C(6) -69.8(7)
C(6) O(2) C(11) O(3) -12.6(17)
C(6) O(2) C(11) C(12) 174.0(9)
C(11) O(2) C(6) C(5) 126.1(8)
C(11) O(2) C(6) C(7) -114.1(8)
C(7) O(4) C(13) O(5) -2(2)
C(7) O(4) C(13) C(14) -176.9(11)
C(13) O(4) C(7) C(6) -142.8(9)
C(13) O(4) C(7) C(8) 96.5(10)
C(8) O(6) C(15) O(7) 4.6(17)
C(8) O(6) C(15) C(16) -172.6(8)
C(15) O(6) C(8) C(7) 108.0(10)
C(15) O(6) C(8) C(9) -132.6(9)
C(10) O(8) C(17) O(9) -5.3(19)
C(10) O(8) C(17) C(18) 174.9(10)
C(17) O(8) C(10) C(9) -143.9(10)
C(33) O(10) C(37) C(36) 63.6(9)
C(33) O(10) C(37) C(38) -171.9(8)
C(37) O(10) C(33) N(4) 163.4(7)
C(37) O(10) C(33) C(34) -73.4(8)
C(34) O(11) C(39) O(12) -4.0(16)
C(34) O(11) C(39) C(40) 173.0(9)
C(39) O(11) C(34) C(33) 131.3(8)
C(39) O(11) C(34) C(35) -110.4(9)
C(35) O(13) C(41) O(14) -0.4(11)
C(35) O(13) C(41) C(42) -175.4(9)
C(41) O(13) C(35) C(34) -131.8(9)
C(41) O(13) C(35) C(36) 103.6(9)
C(36) O(15) C(43) O(16) 1(2)
C(36) O(15) C(43) C(44) 179.1(14)
C(43) O(15) C(36) C(35) 106.5(14)
C(43) O(15) C(36) C(37) -132.7(13)
C(38) O(17) C(45) O(18) 1(2)
C(38) O(17) C(45) C(46) -178.6(12)
C(45) O(17) C(38) C(37) -134.1(11)
C(1) N(1) C(2) C(3) 0.9(10)
C(2) N(1) C(1) Ir(1) -176.3(6)
C(2) N(1) C(1) N(2) -2.3(9)
C(4) N(1) C(1) Ir(1) -0.8(12)
C(4) N(1) C(1) N(2) 173.3(8)
C(4) N(1) C(2) C(3) -175.0(8)
C(1) N(2) C(3) C(2) -2.4(9)
C(3) N(2) C(1) Ir(1) 176.7(6)
C(3) N(2) C(1) N(1) 2.8(8)
C(1) N(2) C(5) O(1) -101.4(8)
C(1) N(2) C(5) C(6) 138.4(8)
C(5) N(2) C(1) Ir(1) -9.9(12)
C(5) N(2) C(1) N(1) 176.2(7)
C(3) N(2) C(5) O(1) 71.2(9)
C(3) N(2) C(5) C(6) -49.1(10)
C(5) N(2) C(3) C(2) -176.0(7)
C(29) N(3) C(30) C(31) -1.3(10)
C(30) N(3) C(29) Ir(2) -176.4(6)
C(30) N(3) C(29) N(4) 0.1(7)
C(32) N(3) C(29) Ir(2) -1.5(13)
C(32) N(3) C(29) N(4) 175.0(8)
C(32) N(3) C(30) C(31) -176.4(8)
C(29) N(4) C(31) C(30) -1.9(10)
C(31) N(4) C(29) Ir(2) 177.4(6)
C(31) N(4) C(29) N(3) 1.1(9)
C(29) N(4) C(33) O(10) -107.6(8)
C(29) N(4) C(33) C(34) 133.6(8)
C(33) N(4) C(29) Ir(2) -5.3(12)
C(33) N(4) C(29) N(3) 178.4(7)
C(31) N(4) C(33) O(10) 69.4(9)
C(31) N(4) C(33) C(34) -49.4(10)
C(33) N(4) C(31) C(30) -179.3(7)
N(1) C(2) C(3) N(2) 0.9(9)
O(1) C(5) C(6) O(2) 179.9(4)
O(1) C(5) C(6) C(7) 60.6(8)
N(2) C(5) C(6) O(2) -59.7(8)
N(2) C(5) C(6) C(7) -179.0(6)
O(2) C(6) C(7) O(4) 69.5(8)
O(2) C(6) C(7) C(8) -170.5(6)
C(5) C(6) C(7) O(4) -170.8(6)
C(5) C(6) C(7) C(8) -50.8(9)
O(4) C(7) C(8) O(6) -78.3(8)
O(4) C(7) C(8) C(9) 166.0(6)
C(6) C(7) C(8) O(6) 163.9(6)
C(6) C(7) C(8) C(9) 48.2(9)
O(6) C(8) C(9) O(1) -170.8(6)
O(6) C(8) C(9) C(10) 68.2(9)
C(7) C(8) C(9) O(1) -53.9(9)
C(7) C(8) C(9) C(10) -175.0(7)
O(1) C(9) C(10) O(8) -67.7(10)
C(8) C(9) C(10) O(8) 52.9(11)
Ir(1) C(19) C(20) C(21) -65.9(7)
Ir(1) C(19) C(20) C(25) 126.9(9)
Ir(1) C(19) C(23) C(22) 64.5(6)
Ir(1) C(19) C(23) C(28) -127.9(9)
C(20) C(19) C(23) Ir(1) -59.8(6)
C(20) C(19) C(23) C(22) 4.7(10)
C(20) C(19) C(23) C(28) 172.3(9)
C(23) C(19) C(20) Ir(1) 60.7(6)
C(23) C(19) C(20) C(21) -5.1(10)
C(23) C(19) C(20) C(25) -172.4(9)
C(24) C(19) C(20) Ir(1) -117.4(9)
C(24) C(19) C(20) C(21) 176.7(8)
C(24) C(19) C(20) C(25) 9.5(16)
C(24) C(19) C(23) Ir(1) 118.4(9)
C(24) C(19) C(23) C(22) -177.1(8)
C(24) C(19) C(23) C(28) -9.6(15)
Ir(1) C(20) C(21) C(22) -60.4(6)
Ir(1) C(20) C(21) C(26) 120.3(10)
C(19) C(20) C(21) Ir(1) 63.9(6)
C(19) C(20) C(21) C(22) 3.5(10)
C(19) C(20) C(21) C(26) -175.8(9)
C(25) C(20) C(21) Ir(1) -127.7(9)
C(25) C(20) C(21) C(22) 171.8(8)
C(25) C(20) C(21) C(26) -7.5(15)
Ir(1) C(21) C(22) C(23) -57.6(6)
Ir(1) C(21) C(22) C(27) 122.6(10)
C(20) C(21) C(22) Ir(1) 57.1(6)
C(20) C(21) C(22) C(23) -0.5(9)
C(20) C(21) C(22) C(27) 179.7(7)
C(26) C(21) C(22) Ir(1) -123.6(11)
C(26) C(21) C(22) C(23) 178.8(10)
C(26) C(21) C(22) C(27) -1.0(17)
Ir(1) C(22) C(23) C(19) -62.6(6)
Ir(1) C(22) C(23) C(28) 129.4(10)
C(21) C(22) C(23) Ir(1) 60.0(6)
C(21) C(22) C(23) C(19) -2.6(10)
C(21) C(22) C(23) C(28) -170.6(9)
C(27) C(22) C(23) Ir(1) -120.2(9)
C(27) C(22) C(23) C(19) 177.2(9)
C(27) C(22) C(23) C(28) 9.2(15)
N(3) C(30) C(31) N(4) 1.9(10)
O(10) C(33) C(34) O(11) -178.3(5)
O(10) C(33) C(34) C(35) 62.9(7)
N(4) C(33) C(34) O(11) -60.1(8)
N(4) C(33) C(34) C(35) -178.9(7)
O(11) C(34) C(35) O(13) 70.7(9)
O(11) C(34) C(35) C(36) -167.6(8)
C(33) C(34) C(35) O(13) -169.5(6)
C(33) C(34) C(35) C(36) -47.7(10)
O(13) C(35) C(36) O(15) -83.6(9)
O(13) C(35) C(36) C(37) 160.2(6)
C(34) C(35) C(36) O(15) 156.3(8)
C(34) C(35) C(36) C(37) 40.1(10)
O(15) C(36) C(37) O(10) -164.4(7)
O(15) C(36) C(37) C(38) 73.8(9)
C(35) C(36) C(37) O(10) -46.1(9)
C(35) C(36) C(37) C(38) -167.9(7)
O(10) C(37) C(38) O(17) -64.7(10)
C(36) C(37) C(38) O(17) 58.0(10)
Ir(2) C(47) C(48) C(49) -65.2(8)
Ir(2) C(47) C(48) C(53) 128.4(11)
Ir(2) C(47) C(51) C(50) 65.1(7)
Ir(2) C(47) C(51) C(56) -127.1(10)
C(48) C(47) C(51) Ir(2) -60.3(7)
C(48) C(47) C(51) C(50) 4.8(11)
C(48) C(47) C(51) C(56) 172.6(9)
C(51) C(47) C(48) Ir(2) 60.3(6)
C(51) C(47) C(48) C(49) -5.0(12)
C(51) C(47) C(48) C(53) -171.3(10)
C(52) C(47) C(48) Ir(2) -120.6(11)
C(52) C(47) C(48) C(49) 174.1(10)
C(52) C(47) C(48) C(53) 7.8(18)
C(52) C(47) C(51) Ir(2) 120.6(10)
C(52) C(47) C(51) C(50) -174.3(10)
C(52) C(47) C(51) C(56) -6.5(16)
Ir(2) C(48) C(49) C(50) -60.0(8)
Ir(2) C(48) C(49) C(54) 118.7(12)
C(47) C(48) C(49) Ir(2) 63.4(7)
C(47) C(48) C(49) C(50) 3.4(13)
C(47) C(48) C(49) C(54) -177.9(11)
C(53) C(48) C(49) Ir(2) -131.0(13)
C(53) C(48) C(49) C(50) 169.1(12)
C(53) C(48) C(49) C(54) -12(2)
Ir(2) C(49) C(50) C(51) -57.9(7)
Ir(2) C(49) C(50) C(55) 123.7(11)
C(48) C(49) C(50) Ir(2) 57.5(8)
C(48) C(49) C(50) C(51) -0.4(11)
C(48) C(49) C(50) C(55) -178.8(10)
C(54) C(49) C(50) Ir(2) -121.1(13)
C(54) C(49) C(50) C(51) -179.1(12)
C(54) C(49) C(50) C(55) 3(2)
Ir(2) C(50) C(51) C(47) -62.8(7)
Ir(2) C(50) C(51) C(56) 129.2(10)
C(49) C(50) C(51) Ir(2) 60.1(8)
C(49) C(50) C(51) C(47) -2.8(12)
C(49) C(50) C(51) C(56) -170.7(10)
C(55) C(50) C(51) Ir(2) -121.5(11)
C(55) C(50) C(51) C(47) 175.6(10)
C(55) C(50) C(51) C(56) 7.7(17)
